data_1574266
loop_
_publ_author_name
'Kern, Ralf H.'
'Hiller, Noemi'
'Eichele, Klaus'
'Schubert, Hartmut'
'T\"onshoff, Christina'
'Bettinger, Holger F.'
'Wesemann, Lars'

_publ_section_title
;
 Boradigermaallyl: inhibition of CH bond activation by borane CO adduct
 formation followed by CO insertion
;
_journal_issue 18
_journal_name_full 'Chemical Science'
_journal_page_first 7759
_journal_page_last 7765
_journal_paper_doi 10.1039/D5SC00881F
_journal_volume 16
_journal_year 2025
_chemical_formula_sum 'C114.5 H150 B Cl Ge2 O2'
_chemical_formula_weight 1749.78
_space_group_crystal_system monoclinic
_space_group_IT_number 13
_space_group_name_Hall '-P 2yc'
_space_group_name_H-M_alt 'P 1 2/c 1'
_atom_sites_solution_hydrogens mixed
_audit_creation_method SHELXL-2019/3
_audit_update_record
;
2025-01-20 deposited with the CCDC.	2025-03-27 downloaded from the CCDC.
;
_cell_angle_alpha 90
_cell_angle_beta 109.755(3)
_cell_angle_gamma 90
_cell_formula_units_Z 4
_cell_length_a 25.9105(14)
_cell_length_b 14.4062(8)
_cell_length_c 28.4018(16)
_cell_measurement_reflns_used 9595
_cell_measurement_temperature 120(2)
_cell_measurement_theta_max 30.29
_cell_measurement_theta_min 2.50
_cell_volume 9977.7(10)
_computing_cell_refinement 'Bruker SAINT'
_computing_data_collection 'Bruker APEX2'
_computing_data_reduction 'Bruker SAINT'
_computing_publication_material Platon,Wingx,Shelxle,DSR
_computing_structure_refinement 'SHELXL-2019/2 (Sheldrick, 2019)'
_computing_structure_solution 'SHELXT 2014/4 (Sheldrick, 2014)'
_diffrn_ambient_temperature 120(2)
_diffrn_measured_fraction_theta_full 1.000
_diffrn_measured_fraction_theta_max 0.999
_diffrn_measurement_device_type 'Bruker APEX-II CCD'
_diffrn_measurement_method '\f and \w scans'
_diffrn_radiation_type MoK\a
_diffrn_radiation_wavelength 0.71073
_diffrn_reflns_av_R_equivalents 0.0549
_diffrn_reflns_av_unetI/netI 0.0381
_diffrn_reflns_Laue_measured_fraction_full 1.000
_diffrn_reflns_Laue_measured_fraction_max 0.999
_diffrn_reflns_limit_h_max 36
_diffrn_reflns_limit_h_min -37
_diffrn_reflns_limit_k_max 20
_diffrn_reflns_limit_k_min -20
_diffrn_reflns_limit_l_max 40
_diffrn_reflns_limit_l_min -38
_diffrn_reflns_number 331399
_diffrn_reflns_point_group_measured_fraction_full 1.000
_diffrn_reflns_point_group_measured_fraction_max 0.999
_diffrn_reflns_theta_full 25.242
_diffrn_reflns_theta_max 30.533
_diffrn_reflns_theta_min 1.469
_exptl_absorpt_coefficient_mu 0.678
_exptl_absorpt_correction_T_max 0.7461
_exptl_absorpt_correction_T_min 0.6299
_exptl_absorpt_correction_type multi-scan
_exptl_absorpt_process_details 'SADABS V2012/1 (Bruker AXS Inc.)'
_exptl_crystal_colour colorless
_exptl_crystal_density_diffrn 1.165
_exptl_crystal_description prism
_exptl_crystal_F_000 3756
_exptl_crystal_size_max 0.30
_exptl_crystal_size_mid 0.28
_exptl_crystal_size_min 0.26
_refine_diff_density_max 1.062
_refine_diff_density_min -1.275
_refine_diff_density_rms 0.073
_refine_ls_extinction_method none
_refine_ls_goodness_of_fit_ref 1.151
_refine_ls_hydrogen_treatment mixed
_refine_ls_matrix_type full
_refine_ls_number_parameters 1363
_refine_ls_number_reflns 30530
_refine_ls_number_restraints 960
_refine_ls_restrained_S_all 1.147
_refine_ls_R_factor_all 0.0738
_refine_ls_R_factor_gt 0.0578
_refine_ls_shift/su_max 0.001
_refine_ls_shift/su_mean 0.000
_refine_ls_structure_factor_coef Fsqd
_refine_ls_weighting_details 'w=1/[\s^2^(Fo^2^)+(0.0509P)^2^+10.4043P] where P=(Fo^2^+2Fc^2^)/3'
_refine_ls_weighting_scheme calc
_refine_ls_wR_factor_gt 0.1256
_refine_ls_wR_factor_ref 0.1315
_reflns_Friedel_coverage 0.000
_reflns_number_gt 25154
_reflns_number_total 30530
_reflns_threshold_expression 'I > 2\s(I)'
_cod_data_source_file d5sc00881f2.cif
_cod_data_source_block RK358_0m_a
_cod_depositor_comments 'Adding full bibliography for 1574261--1574268.cif.'
_cod_original_cell_volume 9977.6(10)
_cod_original_sg_symbol_H-M 'P 2/c'
_cod_original_formula_sum 'C114.50 H150 B Cl Ge2 O2'
_cod_database_code 1574266
_shelx_shelxl_version_number 2019/3
_shelx_space_group_comment
;
The symmetry employed for this shelxl refinement is uniquely defined
by the following loop, which should always be used as a source of
symmetry information in preference to the above space-group names.
They are only intended as comments.
;

loop_
_space_group_symop_operation_xyz
'x, y, z'
'-x, y, -z+1/2'
'-x, -y, -z'
'x, -y, z-1/2'

loop_
_atom_site_label
_atom_site_type_symbol
_atom_site_fract_x
_atom_site_fract_y
_atom_site_fract_z
_atom_site_U_iso_or_equiv
_atom_site_adp_type
_atom_site_occupancy
_atom_site_site_symmetry_order
_atom_site_calc_flag
_atom_site_refinement_flags_posn
_atom_site_refinement_flags_adp
_atom_site_refinement_flags_occupancy
_atom_site_disorder_assembly
_atom_site_disorder_group
Ge01 Ge 0.78708(2) 0.17776(2) 0.40866(2) 0.01276(5) Uani 1 1 d . . . . .
Ge02 Ge 0.68282(2) 0.30916(2) 0.43800(2) 0.01178(5) Uani 1 1 d . . . . .
O2 O 0.83021(6) 0.31983(11) 0.52714(6) 0.0228(3) Uani 1 1 d . . . . .
Cl1 Cl 0.73209(2) 0.11476(4) 0.49236(2) 0.01969(10) Uani 1 1 d . . . . .
O1 O 0.78329(5) 0.38293(10) 0.42193(5) 0.0157(3) Uani 1 1 d . . . . .
C3 C 0.82415(8) 0.27578(14) 0.38364(7) 0.0159(4) Uani 1 1 d . . . . .
C4 C 0.71754(8) 0.36435(14) 0.56284(7) 0.0142(3) Uani 1 1 d . . . . .
C5 C 0.63905(8) 0.15891(14) 0.36843(7) 0.0155(4) Uani 1 1 d . . . . .
H5 H 0.610381 0.128148 0.376012 0.019 Uiso 1 1 calc R U . . .
C6 C 0.73212(8) 0.28603(14) 0.59492(7) 0.0163(4) Uani 1 1 d . . . . .
C7 C 0.81090(7) 0.36777(14) 0.38838(7) 0.0147(4) Uani 1 1 d . . . . .
C8 C 0.84228(7) 0.07452(14) 0.42377(7) 0.0154(4) Uani 1 1 d . . . . .
C9 C 0.66500(7) 0.29938(14) 0.33100(7) 0.0136(3) Uani 1 1 d . . . . .
C10 C 0.63565(8) 0.33029(14) 0.48042(7) 0.0144(4) Uani 1 1 d . . . . .
C11 C 0.64039(7) 0.26269(14) 0.36837(7) 0.0134(3) Uani 1 1 d . . . . .
C12 C 0.72325(8) 0.27447(15) 0.28122(7) 0.0193(4) Uani 1 1 d . . . . .
H12 H 0.747290 0.235491 0.271248 0.023 Uiso 1 1 calc R U . . .
C13 C 0.72254(8) 0.15407(14) 0.34555(7) 0.0158(4) Uani 1 1 d . . . . .
C14 C 0.66135(8) 0.51011(15) 0.41524(8) 0.0190(4) Uani 1 1 d . . . . .
H14 H 0.629430 0.502999 0.424228 0.023 Uiso 1 1 calc R U . . .
C15 C 0.82095(8) 0.35571(15) 0.63997(7) 0.0178(4) Uani 1 1 d . . . . .
C16 C 0.67706(8) 0.10837(14) 0.35811(7) 0.0162(4) Uani 1 1 d . . . . .
H16 H 0.675189 0.042542 0.358764 0.019 Uiso 1 1 calc R U . . .
C17 C 0.89737(8) 0.09573(15) 0.45390(7) 0.0183(4) Uani 1 1 d . . . . .
C18 C 0.70413(8) 0.24441(14) 0.31815(7) 0.0159(4) Uani 1 1 d . . . . .
C19 C 0.70834(8) 0.36165(15) 0.25750(7) 0.0185(4) Uani 1 1 d . . . . .
C20 C 0.80815(8) 0.54015(15) 0.37527(7) 0.0171(4) Uani 1 1 d . . . . .
C21 C 0.56902(9) 0.42397(16) 0.52673(8) 0.0218(4) Uani 1 1 d . . . . .
H21 H 0.546944 0.460136 0.540498 0.026 Uiso 1 1 calc R U . . .
C22 C 0.75453(8) 0.43961(14) 0.57116(7) 0.0154(4) Uani 1 1 d . . . . .
C23 C 0.82221(8) 0.44259(14) 0.36235(7) 0.0159(4) Uani 1 1 d . . . . .
C24 C 0.78376(9) 0.28293(15) 0.63226(7) 0.0187(4) Uani 1 1 d . . . . .
H24 H 0.793709 0.229489 0.652971 0.022 Uiso 1 1 calc R U . . .
C25 C 0.65870(8) 0.37347(14) 0.52817(7) 0.0149(4) Uani 1 1 d . . . . .
C26 C 0.83253(8) -0.01189(15) 0.39819(7) 0.0177(4) Uani 1 1 d . . . . .
C27 C 0.79683(8) 0.27403(15) 0.50237(7) 0.0165(4) Uani 1 1 d . . . . .
C28 C 0.80543(8) 0.43287(14) 0.60908(7) 0.0167(4) Uani 1 1 d . . . . .
H28 H 0.830466 0.483087 0.613946 0.020 Uiso 1 1 calc R U . . .
C29 C 0.69906(8) 0.43739(14) 0.42362(7) 0.0150(4) Uani 1 1 d . . . . .
C30 C 0.54563(8) 0.37327(16) 0.48349(8) 0.0211(4) Uani 1 1 d . . . . .
H30 H 0.506802 0.370484 0.469216 0.025 Uiso 1 1 calc R U . . .
C31 C 0.77710(8) -0.05487(14) 0.37194(8) 0.0184(4) Uani 1 1 d . . . . .
C32 C 0.69039(9) 0.21034(15) 0.59438(8) 0.0199(4) Uani 1 1 d . . . . .
H32 H 0.662665 0.207359 0.559938 0.024 Uiso 1 1 calc R U . . .
C33 C 0.75512(8) 0.53413(14) 0.38773(7) 0.0160(4) Uani 1 1 d . . . . .
C34 C 0.80272(9) 0.60913(16) 0.33286(8) 0.0233(4) Uani 1 1 d . . . . .
H34A H 0.837097 0.610841 0.325613 0.035 Uiso 1 1 calc R U . . .
H34B H 0.794822 0.671077 0.342974 0.035 Uiso 1 1 calc R U . . .
H34C H 0.772767 0.589638 0.302857 0.035 Uiso 1 1 calc R U . . .
C35 C 0.64968(8) 0.38403(14) 0.30787(7) 0.0154(4) Uani 1 1 d . . . . .
H35 H 0.623497 0.420384 0.316334 0.019 Uiso 1 1 calc R U . . .
C36 C 0.67158(8) 0.41867(14) 0.27196(7) 0.0164(4) Uani 1 1 d . . . . .
C37 C 0.93359(8) 0.19690(16) 0.58397(8) 0.0223(4) Uani 1 1 d . . . . .
H37 H 0.927718 0.181722 0.614314 0.027 Uiso 1 1 calc R U . . .
C38 C 0.96828(8) 0.26991(16) 0.58392(8) 0.0219(4) Uani 1 1 d . . . . .
C39 C 0.94026(8) 0.03903(17) 0.45079(8) 0.0244(5) Uani 1 1 d . . . . .
H39 H 0.977037 0.056824 0.468467 0.029 Uiso 1 1 calc R U . . .
C40 C 0.97601(8) 0.29132(16) 0.53922(8) 0.0237(4) Uani 1 1 d . . . . .
H40 H 0.998665 0.342593 0.538202 0.028 Uiso 1 1 calc R U . . .
C41 C 0.71612(9) 0.60399(15) 0.37924(8) 0.0204(4) Uani 1 1 d . . . . .
H41 H 0.720745 0.659873 0.363357 0.024 Uiso 1 1 calc R U . . .
C42 C 0.67015(9) 0.59289(15) 0.39384(8) 0.0215(4) Uani 1 1 d . . . . .
H42 H 0.644631 0.642325 0.389119 0.026 Uiso 1 1 calc R U . . .
C43 C 0.62538(9) 0.42085(15) 0.54955(7) 0.0190(4) Uani 1 1 d . . . . .
H43 H 0.641708 0.451842 0.580565 0.023 Uiso 1 1 calc R U . . .
C44 C 0.75554(9) -0.06145(15) 0.31913(8) 0.0217(4) Uani 1 1 d . . . . .
C45 C 0.77471(9) -0.11064(16) 0.45702(8) 0.0231(4) Uani 1 1 d . . . . .
H45 H 0.796975 -0.053806 0.470448 0.028 Uiso 1 1 calc R U . . .
C46 C 0.85192(8) 0.25806(16) 0.34998(8) 0.0218(4) Uani 1 1 d . . . . .
H46 H 0.862738 0.196486 0.345760 0.026 Uiso 1 1 calc R U . . .
C47 C 0.87696(9) -0.06821(16) 0.39869(9) 0.0233(4) Uani 1 1 d . . . . .
H47 H 0.869964 -0.126302 0.381893 0.028 Uiso 1 1 calc R U . . .
C48 C 0.90693(8) 0.14476(16) 0.54141(7) 0.0191(4) Uani 1 1 d . . . . .
C49 C 0.87343(8) 0.06131(16) 0.54683(8) 0.0207(4) Uani 1 1 d . . . . .
H49 H 0.841704 0.055080 0.514960 0.025 Uiso 1 1 calc R U . . .
C50 C 0.85526(9) 0.57104(18) 0.42291(8) 0.0258(5) Uani 1 1 d . . . . .
H50A H 0.889904 0.571444 0.416111 0.039 Uiso 1 1 calc R U . . .
H50B H 0.858016 0.527651 0.450232 0.039 Uiso 1 1 calc R U . . .
H50C H 0.847639 0.633537 0.432508 0.039 Uiso 1 1 calc R U . . .
C51 C 0.74527(8) 0.45409(14) 0.41055(7) 0.0146(4) Uani 1 1 d . . . . .
C52 C 0.57748(8) 0.32579(16) 0.46002(7) 0.0193(4) Uani 1 1 d . . . . .
C53 C 0.91563(8) 0.16632(15) 0.49574(8) 0.0188(4) Uani 1 1 d . . . . .
C54 C 0.95161(8) 0.24004(16) 0.49560(8) 0.0211(4) Uani 1 1 d . . . . .
C55 C 1.00046(9) 0.31828(16) 0.63242(8) 0.0244(4) Uani 1 1 d . . . . .
H55 H 0.982331 0.303663 0.657529 0.029 Uiso 1 1 calc R U . . .
C56 C 0.71477(10) 0.11341(16) 0.60833(8) 0.0257(5) Uani 1 1 d . . . . .
H56A H 0.685099 0.068258 0.603295 0.039 Uiso 1 1 calc R U . . .
H56B H 0.738465 0.112837 0.643502 0.039 Uiso 1 1 calc R U . . .
H56C H 0.736389 0.096983 0.587121 0.039 Uiso 1 1 calc R U . . .
C57 C 0.69988(9) -0.14504(17) 0.37590(9) 0.0258(5) Uani 1 1 d . . . . .
H57 H 0.681123 -0.174562 0.395325 0.031 Uiso 1 1 calc R U . . .
C58 C 0.87625(9) 0.35741(16) 0.68195(7) 0.0209(4) Uani 1 1 d . . . . .
H58 H 0.904164 0.379627 0.667364 0.025 Uiso 1 1 calc R U . . .
C59 C 0.84879(8) 0.42077(16) 0.32834(7) 0.0204(4) Uani 1 1 d . . . . .
H59 H 0.856701 0.468728 0.308845 0.024 Uiso 1 1 calc R U . . .
C60 C 0.72991(9) 0.39555(18) 0.22095(8) 0.0256(5) Uani 1 1 d . . . . .
H60 H 0.753913 0.357544 0.210392 0.031 Uiso 1 1 calc R U . . .
C61 C 0.74007(9) 0.53052(14) 0.54270(7) 0.0204(4) Uani 1 1 d . . . . .
H61 H 0.705902 0.520735 0.513337 0.025 Uiso 1 1 calc R U . . .
C62 C 0.71652(9) 0.48249(17) 0.20070(8) 0.0261(5) Uani 1 1 d . . . . .
H62 H 0.731446 0.504507 0.176500 0.031 Uiso 1 1 calc R U . . .
C63 C 0.67676(9) -0.14794(18) 0.32404(9) 0.0285(5) Uani 1 1 d . . . . .
C64 C 0.86374(9) 0.33034(17) 0.32266(8) 0.0235(4) Uani 1 1 d . . . . .
H64 H 0.882362 0.317349 0.299764 0.028 Uiso 1 1 calc R U . . .
C65 C 0.68059(10) 0.53907(16) 0.21587(9) 0.0266(5) Uani 1 1 d . . . . .
H65 H 0.671664 0.599389 0.201993 0.032 Uiso 1 1 calc R U . . .
C66 C 0.65850(9) 0.50795(15) 0.25036(8) 0.0227(4) Uani 1 1 d . . . . .
H66 H 0.634065 0.546659 0.259946 0.027 Uiso 1 1 calc R U . . .
C67 C 0.89522(10) 0.26305(17) 0.70598(8) 0.0275(5) Uani 1 1 d . . . . .
H67A H 0.894343 0.217807 0.679949 0.041 Uiso 1 1 calc R U . . .
H67B H 0.870786 0.242469 0.723767 0.041 Uiso 1 1 calc R U . . .
H67C H 0.932732 0.268269 0.729646 0.041 Uiso 1 1 calc R U . . .
C68 C 0.74928(8) -0.10073(15) 0.40045(8) 0.0200(4) Uani 1 1 d . . . . .
C69 C 0.81343(10) -0.19520(18) 0.46916(9) 0.0312(5) Uani 1 1 d . . . . .
H69A H 0.792953 -0.250849 0.453640 0.047 Uiso 1 1 calc R U . . .
H69B H 0.828536 -0.203779 0.505495 0.047 Uiso 1 1 calc R U . . .
H69C H 0.843426 -0.184743 0.456066 0.047 Uiso 1 1 calc R U . . .
C70 C 0.70577(9) -0.10707(17) 0.29648(8) 0.0266(5) Uani 1 1 d . . . . .
H70 H 0.691284 -0.110211 0.261005 0.032 Uiso 1 1 calc R U . . .
C71 C 0.93079(9) -0.04119(17) 0.42308(9) 0.0262(5) Uani 1 1 d . . . . .
H71 H 0.960438 -0.077384 0.420662 0.031 Uiso 1 1 calc R U . . .
C72 C 0.96948(9) 0.26398(17) 0.45115(9) 0.0252(5) Uani 1 1 d . . . . .
H72 H 0.947142 0.226322 0.421750 0.030 Uiso 1 1 calc R U . . .
C73 C 0.85017(9) 0.07018(18) 0.58962(8) 0.0251(5) Uani 1 1 d . . . . .
H73A H 0.832226 0.130659 0.587595 0.038 Uiso 1 1 calc R U . . .
H73B H 0.880039 0.064896 0.621754 0.038 Uiso 1 1 calc R U . . .
H73C H 0.823366 0.020659 0.586850 0.038 Uiso 1 1 calc R U . . .
B1 B 0.75162(9) 0.21769(16) 0.46378(8) 0.0147(4) Uani 1 1 d . . . . .
C76 C 0.73273(11) -0.1221(2) 0.48379(9) 0.0339(6) Uani 1 1 d . . . . .
H76A H 0.704208 -0.074552 0.471927 0.051 Uiso 1 1 calc R U . . .
H76B H 0.751140 -0.115241 0.519943 0.051 Uiso 1 1 calc R U . . .
H76C H 0.715991 -0.183812 0.476633 0.051 Uiso 1 1 calc R U . . .
C77 C 0.66048(11) 0.23727(18) 0.63095(9) 0.0306(5) Uani 1 1 d . . . . .
H77A H 0.642739 0.297781 0.621414 0.046 Uiso 1 1 calc R U . . .
H77B H 0.686999 0.240818 0.664994 0.046 Uiso 1 1 calc R U . . .
H77C H 0.632668 0.190338 0.629714 0.046 Uiso 1 1 calc R U . . .
C78 C 1.05864(9) 0.27780(19) 0.65188(9) 0.0283(5) Uani 1 1 d . . . . .
H78A H 1.056737 0.211338 0.658464 0.042 Uiso 1 1 calc R U . . .
H78B H 1.079962 0.309505 0.682885 0.042 Uiso 1 1 calc R U . . .
H78C H 1.076378 0.286710 0.626719 0.042 Uiso 1 1 calc R U . . .
C79 C 0.96100(9) 0.36684(18) 0.43717(9) 0.0291(5) Uani 1 1 d . . . . .
H79A H 0.968399 0.377629 0.405980 0.044 Uiso 1 1 calc R U . . .
H79B H 0.986096 0.404382 0.463972 0.044 Uiso 1 1 calc R U . . .
H79C H 0.923061 0.384351 0.432595 0.044 Uiso 1 1 calc R U . . .
C80 C 0.78631(11) -0.02340(17) 0.28615(9) 0.0303(5) Uani 1 1 d . . . . .
H80 H 0.814995 0.020661 0.306558 0.036 Uiso 1 1 calc R U . . .
C82 C 0.87451(11) 0.42755(18) 0.72180(9) 0.0325(6) Uani 1 1 d . . . . .
H82A H 0.910885 0.431992 0.747517 0.049 Uiso 1 1 calc R U . . .
H82B H 0.847813 0.407118 0.737186 0.049 Uiso 1 1 calc R U . . .
H82C H 0.863727 0.488477 0.706244 0.049 Uiso 1 1 calc R U . . .
C83 C 0.72849(11) 0.60581(17) 0.57610(10) 0.0323(5) Uani 1 1 d . . . . .
H83A H 0.720438 0.664659 0.557755 0.048 Uiso 1 1 calc R U . . .
H83B H 0.760710 0.613454 0.606294 0.048 Uiso 1 1 calc R U . . .
H83C H 0.696932 0.587354 0.585579 0.048 Uiso 1 1 calc R U . . .
C84 C 0.78526(10) 0.56365(17) 0.52320(8) 0.0277(5) Uani 1 1 d . . . . .
H84A H 0.797032 0.511925 0.506830 0.042 Uiso 1 1 calc R U . . .
H84B H 0.816547 0.586227 0.551236 0.042 Uiso 1 1 calc R U . . .
H84C H 0.771144 0.614001 0.499069 0.042 Uiso 1 1 calc R U . . .
C85 C 0.90713(10) -0.02770(18) 0.55385(10) 0.0314(5) Uani 1 1 d . . . . .
H85A H 0.885397 -0.079998 0.558930 0.047 Uiso 1 1 calc R U . . .
H85B H 0.940477 -0.021296 0.583113 0.047 Uiso 1 1 calc R U . . .
H85C H 0.917154 -0.038961 0.524021 0.047 Uiso 1 1 calc R U . . .
C86 C 1.00176(12) 0.42335(19) 0.62757(11) 0.0383(6) Uani 1 1 d . . . . .
H86A H 1.021124 0.439806 0.604478 0.057 Uiso 1 1 calc R U . . .
H86B H 1.020830 0.450716 0.660461 0.057 Uiso 1 1 calc R U . . .
H86C H 0.964156 0.447208 0.614632 0.057 Uiso 1 1 calc R U . . .
C87 C 0.81520(12) -0.1031(2) 0.26864(11) 0.0402(6) Uani 1 1 d . . . . .
H87A H 0.787758 -0.147651 0.248977 0.060 Uiso 1 1 calc R U . . .
H87B H 0.840774 -0.134514 0.297859 0.060 Uiso 1 1 calc R U . . .
H87C H 0.835436 -0.077896 0.247952 0.060 Uiso 1 1 calc R U . . .
C89 C 1.03051(10) 0.2394(2) 0.46283(11) 0.0374(6) Uani 1 1 d . . . . .
H89A H 1.040364 0.248051 0.432706 0.056 Uiso 1 1 calc R U . . .
H89B H 1.036700 0.174519 0.473694 0.056 Uiso 1 1 calc R U . . .
H89C H 1.053234 0.279926 0.489509 0.056 Uiso 1 1 calc R U . . .
C90 C 0.74954(15) 0.0284(2) 0.23973(10) 0.0468(8) Uani 1 1 d . . . . .
H90A H 0.772449 0.061528 0.223956 0.070 Uiso 1 1 calc R U . . .
H90B H 0.726554 0.073039 0.249655 0.070 Uiso 1 1 calc R U . . .
H90C H 0.726117 -0.016166 0.215943 0.070 Uiso 1 1 calc R U . . .
C93 C 0.62129(11) -0.1945(3) 0.30063(11) 0.0465(8) Uani 1 1 d . . . . .
H93 H 0.621763 -0.251895 0.320605 0.056 Uiso 1 1 calc R U . . .
C94 C 0.60848(14) -0.2252(3) 0.24672(13) 0.0575(9) Uani 1 1 d . . . . .
H94A H 0.574808 -0.262325 0.236252 0.086 Uiso 1 1 calc R U . . .
H94B H 0.638911 -0.262621 0.243950 0.086 Uiso 1 1 calc R U . . .
H94C H 0.603461 -0.170428 0.225164 0.086 Uiso 1 1 calc R U . . .
C100 C 0.57597(13) -0.1322(4) 0.30627(16) 0.0932(18) Uani 1 1 d . . . . .
H10A H 0.573603 -0.075416 0.286666 0.140 Uiso 1 1 calc R U . . .
H10B H 0.584393 -0.116080 0.341604 0.140 Uiso 1 1 calc R U . . .
H10C H 0.540851 -0.165204 0.294171 0.140 Uiso 1 1 calc R U . . .
C800 C 1.000000 0.0331(15) 0.250000 0.232(9) Uani 1 2 d S T P . .
H80C H 0.972056 0.074352 0.227200 0.278 Uiso 0.5 1 calc R U P . .
H80D H 1.027939 0.074363 0.272797 0.278 Uiso 0.5 1 calc R U P . .
C801 C 1.0252(3) -0.0094(8) 0.2212(5) 0.206(5) Uani 1 1 d . . . . .
H80A H 0.997910 -0.048051 0.195999 0.247 Uiso 1 1 calc R U . . .
H80B H 1.053743 -0.051452 0.242573 0.247 Uiso 1 1 calc R U . . .
C802 C 1.0519(3) 0.0565(7) 0.1940(2) 0.157(4) Uani 1 1 d . . . . .
H80E H 1.068402 0.020366 0.173483 0.235 Uiso 1 1 calc R U . . .
H80F H 1.080354 0.093035 0.218532 0.235 Uiso 1 1 calc R U . . .
H80G H 1.024002 0.098301 0.172401 0.235 Uiso 1 1 calc R U . . .
C1_1 C 0.50916(15) 0.1000(3) 0.39594(16) 0.0153(8) Uani 0.510(4) 1 d D U P A 1
H1_1 H 0.510437 0.034973 0.401921 0.018 Uiso 0.510(4) 1 calc R U P A 1
C2_1 C 0.46954(16) 0.1347(3) 0.35305(14) 0.0156(8) Uani 0.510(4) 1 d D U P A 1
C3_1 C 0.46942(15) 0.2294(3) 0.34432(15) 0.0167(8) Uani 0.510(4) 1 d D U P A 1
H3_1 H 0.443597 0.254116 0.314663 0.020 Uiso 0.510(4) 1 calc R U P A 1
C4_1 C 0.50641(19) 0.2901(4) 0.37807(17) 0.0127(9) Uani 0.510(4) 1 d D U P A 1
C5_1 C 0.5461(3) 0.2534(4) 0.4212(2) 0.0103(11) Uani 0.510(4) 1 d D U P A 1
C6_1 C 0.54699(18) 0.1569(3) 0.43041(18) 0.0104(9) Uani 0.510(4) 1 d D U P A 1
C1_2 C 0.5407(2) 0.1830(4) 0.4144(2) 0.0147(10) Uani 0.490(4) 1 d D U P A -2
C2_2 C 0.5415(3) 0.2807(4) 0.4116(2) 0.0111(11) Uani 0.490(4) 1 d D U P A -2
C3_2 C 0.50682(18) 0.3276(4) 0.36905(18) 0.0130(10) Uani 0.490(4) 1 d D U P A -2
C4_2 C 0.47421(17) 0.2744(4) 0.32877(17) 0.0207(9) Uani 0.490(4) 1 d D U P A -2
H4_2 H 0.451740 0.305111 0.299407 0.025 Uiso 0.490(4) 1 calc R U P A -2
C5_2 C 0.47364(16) 0.1782(4) 0.33033(18) 0.0215(10) Uani 0.490(4) 1 d D U P A -2
C6_2 C 0.50594(17) 0.1333(3) 0.37335(19) 0.0202(9) Uani 0.490(4) 1 d D U P A -2
H6_2 H 0.504569 0.067519 0.375111 0.024 Uiso 0.490(4) 1 calc R U P A -2
C1_3 C 0.50242(19) 0.4136(4) 0.31323(17) 0.0272(10) Uani 0.510(4) 1 d D U P A 1
H1A_3 H 0.469114 0.389728 0.287922 0.041 Uiso 0.510(4) 1 calc R U P A 1
H1B_3 H 0.534631 0.383663 0.309206 0.041 Uiso 0.510(4) 1 calc R U P A 1
H1C_3 H 0.504698 0.480871 0.309101 0.041 Uiso 0.510(4) 1 calc R U P A 1
C2_3 C 0.5006(2) 0.3927(4) 0.36555(19) 0.0171(11) Uani 0.510(4) 1 d D U P A 1
H2_3 H 0.531328 0.426641 0.390689 0.021 Uiso 0.510(4) 1 calc R U P A 1
C3_3 C 0.4461(4) 0.4291(5) 0.3688(4) 0.0265(16) Uani 0.510(4) 1 d D U P A 1
H3A_3 H 0.444700 0.496734 0.364903 0.040 Uiso 0.510(4) 1 calc R U P A 1
H3B_3 H 0.443436 0.412686 0.401340 0.040 Uiso 0.510(4) 1 calc R U P A 1
H3C_3 H 0.415489 0.401058 0.342083 0.040 Uiso 0.510(4) 1 calc R U P A 1
C1_4 C 0.5073(2) 0.4724(5) 0.31862(19) 0.0313(12) Uani 0.490(4) 1 d D U P A -2
H1A_4 H 0.477661 0.450254 0.289023 0.047 Uiso 0.490(4) 1 calc R U P A -2
H1B_4 H 0.542657 0.452219 0.316791 0.047 Uiso 0.490(4) 1 calc R U P A -2
H1C_4 H 0.506296 0.540319 0.319840 0.047 Uiso 0.490(4) 1 calc R U P A -2
C2_4 C 0.4997(2) 0.4323(4) 0.3658(2) 0.0192(11) Uani 0.490(4) 1 d D U P A -2
H2_4 H 0.527828 0.460622 0.395700 0.023 Uiso 0.490(4) 1 calc R U P A -2
C3_4 C 0.4427(4) 0.4581(5) 0.3668(4) 0.0228(16) Uani 0.490(4) 1 d D U P A -2
H3A_4 H 0.437782 0.525501 0.363406 0.034 Uiso 0.490(4) 1 calc R U P A -2
H3B_4 H 0.439290 0.438076 0.398609 0.034 Uiso 0.490(4) 1 calc R U P A -2
H3C_4 H 0.414634 0.427235 0.339078 0.034 Uiso 0.490(4) 1 calc R U P A -2
C1_5 C 0.6007(2) 0.0120(4) 0.4719(2) 0.0239(11) Uani 0.510(4) 1 d D U P A 1
H1A_5 H 0.568515 -0.027476 0.467089 0.036 Uiso 0.510(4) 1 calc R U P A 1
H1B_5 H 0.630422 -0.007753 0.501976 0.036 Uiso 0.510(4) 1 calc R U P A 1
H1C_5 H 0.612643 0.006643 0.442749 0.036 Uiso 0.510(4) 1 calc R U P A 1
C2_5 C 0.5857(2) 0.1134(4) 0.47791(19) 0.0152(10) Uani 0.510(4) 1 d D U P A 1
H2_5 H 0.620464 0.150308 0.488330 0.018 Uiso 0.510(4) 1 calc R U P A 1
C3_5 C 0.5612(2) 0.1206(4) 0.5198(2) 0.0241(11) Uani 0.510(4) 1 d D U P A 1
H3A_5 H 0.556581 0.186153 0.526742 0.036 Uiso 0.510(4) 1 calc R U P A 1
H3B_5 H 0.585883 0.090824 0.550057 0.036 Uiso 0.510(4) 1 calc R U P A 1
H3C_5 H 0.525482 0.089531 0.509409 0.036 Uiso 0.510(4) 1 calc R U P A 1
C1_6 C 0.5854(3) 0.0286(4) 0.4532(3) 0.0274(12) Uani 0.490(4) 1 d D U P A -2
H1A_6 H 0.551397 -0.007405 0.444420 0.041 Uiso 0.490(4) 1 calc R U P A -2
H1B_6 H 0.612062 0.003586 0.483884 0.041 Uiso 0.490(4) 1 calc R U P A -2
H1C_6 H 0.600503 0.024585 0.425887 0.041 Uiso 0.490(4) 1 calc R U P A -2
C2_6 C 0.5734(2) 0.1305(4) 0.4615(2) 0.0175(12) Uani 0.490(4) 1 d D U P A -2
H2_6 H 0.609551 0.162727 0.475832 0.021 Uiso 0.490(4) 1 calc R U P A -2
C3_6 C 0.5450(3) 0.1346(4) 0.5011(2) 0.0290(12) Uani 0.490(4) 1 d D U P A -2
H3A_6 H 0.541882 0.199468 0.510247 0.044 Uiso 0.490(4) 1 calc R U P A -2
H3B_6 H 0.566818 0.099934 0.530883 0.044 Uiso 0.490(4) 1 calc R U P A -2
H3C_6 H 0.508391 0.107143 0.487471 0.044 Uiso 0.490(4) 1 calc R U P A -2
C1_7 C 0.39008(18) 0.1121(3) 0.27134(15) 0.0265(10) Uani 0.510(4) 1 d D U P A 1
H1A_7 H 0.411502 0.140753 0.252631 0.040 Uiso 0.510(4) 1 calc R U P A 1
H1B_7 H 0.368004 0.159697 0.280300 0.040 Uiso 0.510(4) 1 calc R U P A 1
H1C_7 H 0.365838 0.064579 0.250586 0.040 Uiso 0.510(4) 1 calc R U P A 1
C2_7 C 0.42859(18) 0.0677(3) 0.31855(16) 0.0262(10) Uani 0.510(4) 1 d D U P A 1
H2_7 H 0.449811 0.018294 0.308336 0.031 Uiso 0.510(4) 1 calc R U P A 1
C3_7 C 0.3944(2) 0.0205(5) 0.34644(19) 0.0528(19) Uani 0.510(4) 1 d D U P A 1
H3A_7 H 0.368404 -0.022764 0.323891 0.079 Uiso 0.510(4) 1 calc R U P A 1
H3B_7 H 0.374137 0.067733 0.357964 0.079 Uiso 0.510(4) 1 calc R U P A 1
H3C_7 H 0.418685 -0.013530 0.375302 0.079 Uiso 0.510(4) 1 calc R U P A 1
C1_8 C 0.4165(3) 0.0347(5) 0.2952(3) 0.058(2) Uani 0.490(4) 1 d D U P A -2
H1A_8 H 0.388201 0.011282 0.265006 0.087 Uiso 0.490(4) 1 calc R U P A -2
H1B_8 H 0.400550 0.044391 0.321544 0.087 Uiso 0.490(4) 1 calc R U P A -2
H1C_8 H 0.446379 -0.010589 0.306540 0.087 Uiso 0.490(4) 1 calc R U P A -2
C2_8 C 0.43866(19) 0.1259(4) 0.28345(18) 0.0336(12) Uani 0.490(4) 1 d D U P A -2
H2_8 H 0.406451 0.166084 0.265871 0.040 Uiso 0.490(4) 1 calc R U P A -2
C3_8 C 0.4710(2) 0.1125(4) 0.24821(18) 0.0373(13) Uani 0.490(4) 1 d D U P A -2
H3A_8 H 0.448242 0.079808 0.218079 0.056 Uiso 0.490(4) 1 calc R U P A -2
H3B_8 H 0.503968 0.075793 0.264952 0.056 Uiso 0.490(4) 1 calc R U P A -2
H3C_8 H 0.481644 0.173162 0.238878 0.056 Uiso 0.490(4) 1 calc R U P A -2
C1_10 C 0.5511(4) 0.6791(7) 0.4403(4) 0.073(3) Uani 0.552(7) 1 d D U P B 1
H1A_10 H 0.546662 0.691998 0.405307 0.110 Uiso 0.552(7) 1 calc R U P B 1
H1B_10 H 0.515511 0.684662 0.445156 0.110 Uiso 0.552(7) 1 calc R U P B 1
H1C_10 H 0.565313 0.616025 0.448919 0.110 Uiso 0.552(7) 1 calc R U P B 1
C2_10 C 0.5900(4) 0.7465(6) 0.4730(3) 0.070(2) Uani 0.552(7) 1 d D U P B 1
H2A_10 H 0.578158 0.809964 0.460655 0.084 Uiso 0.552(7) 1 calc R U P B 1
H2B_10 H 0.626647 0.736184 0.470156 0.084 Uiso 0.552(7) 1 calc R U P B 1
C3_10 C 0.5953(3) 0.7414(6) 0.5270(3) 0.0563(19) Uani 0.552(7) 1 d D U P B 1
H3A_10 H 0.558373 0.749067 0.529579 0.068 Uiso 0.552(7) 1 calc R U P B 1
H3B_10 H 0.608455 0.678546 0.539537 0.068 Uiso 0.552(7) 1 calc R U P B 1
C4_10 C 0.6322(3) 0.8100(5) 0.5599(3) 0.0587(18) Uani 0.552(7) 1 d D U P B 1
H4A_10 H 0.617127 0.872856 0.549576 0.070 Uiso 0.552(7) 1 calc R U P B 1
H4B_10 H 0.668268 0.806586 0.555023 0.070 Uiso 0.552(7) 1 calc R U P B 1
C5_10 C 0.6409(4) 0.7977(7) 0.6146(3) 0.083(3) Uani 0.552(7) 1 d D U P B 1
H5A_10 H 0.605297 0.790226 0.619187 0.124 Uiso 0.552(7) 1 calc R U P B 1
H5B_10 H 0.659611 0.852323 0.633093 0.124 Uiso 0.552(7) 1 calc R U P B 1
H5C_10 H 0.663342 0.742329 0.627044 0.124 Uiso 0.552(7) 1 calc R U P B 1
C1_11 C 0.4892(4) 0.7023(9) 0.3720(4) 0.091(4) Uani 0.448(7) 1 d D U P B 2
H1A_11 H 0.496773 0.763802 0.361066 0.136 Uiso 0.448(7) 1 calc R U P B 2
H1B_11 H 0.457082 0.705941 0.382772 0.136 Uiso 0.448(7) 1 calc R U P B 2
H1C_11 H 0.481828 0.658405 0.344119 0.136 Uiso 0.448(7) 1 calc R U P B 2
C2_11 C 0.5372(4) 0.6704(9) 0.4141(4) 0.066(3) Uani 0.448(7) 1 d D U P B 2
H2A_11 H 0.568122 0.660158 0.401717 0.079 Uiso 0.448(7) 1 calc R U P B 2
H2B_11 H 0.528181 0.609802 0.425924 0.079 Uiso 0.448(7) 1 calc R U P B 2
C3_11 C 0.5556(4) 0.7354(7) 0.4577(3) 0.067(2) Uani 0.448(7) 1 d D U P B 2
H3A_11 H 0.569973 0.792182 0.446912 0.080 Uiso 0.448(7) 1 calc R U P B 2
H3B_11 H 0.522955 0.753731 0.466208 0.080 Uiso 0.448(7) 1 calc R U P B 2
C4_11 C 0.5979(4) 0.7004(7) 0.5039(4) 0.061(2) Uani 0.448(7) 1 d D U P B 2
H4A_11 H 0.631955 0.687043 0.496735 0.073 Uiso 0.448(7) 1 calc R U P B 2
H4B_11 H 0.584962 0.641583 0.514114 0.073 Uiso 0.448(7) 1 calc R U P B 2
C5_11 C 0.6103(6) 0.7690(9) 0.5465(5) 0.087(4) Uani 0.448(7) 1 d D U P B 2
H5A_11 H 0.618960 0.829548 0.535254 0.131 Uiso 0.448(7) 1 calc R U P B 2
H5B_11 H 0.641793 0.746988 0.574496 0.131 Uiso 0.448(7) 1 calc R U P B 2
H5C_11 H 0.578338 0.774953 0.557248 0.131 Uiso 0.448(7) 1 calc R U P B 2
C1_9 C 1.2079(4) 0.1636(5) 0.3609(2) 0.074(2) Uani 0.656(10) 1 d D U P C 1
H1A_9 H 1.218543 0.098051 0.362859 0.111 Uiso 0.656(10) 1 calc R U P C 1
H1B_9 H 1.209997 0.185510 0.394181 0.111 Uiso 0.656(10) 1 calc R U P C 1
H1C_9 H 1.232820 0.200272 0.348923 0.111 Uiso 0.656(10) 1 calc R U P C 1
C2_9 C 1.1525(5) 0.1739(12) 0.3268(7) 0.171(7) Uani 0.656(10) 1 d D U P C 1
H2A_9 H 1.131238 0.117336 0.327868 0.206 Uiso 0.656(10) 1 calc R U P C 1
H2B_9 H 1.153049 0.180921 0.292264 0.206 Uiso 0.656(10) 1 calc R U P C 1
C3_9 C 1.1256(4) 0.2560(9) 0.3400(4) 0.143(4) Uani 0.656(10) 1 d D U P C 1
H3A_9 H 1.127316 0.247162 0.375053 0.172 Uiso 0.656(10) 1 calc R U P C 1
H3B_9 H 1.149061 0.310206 0.339899 0.172 Uiso 0.656(10) 1 calc R U P C 1
C4_9 C 1.0711(5) 0.2823(10) 0.3125(6) 0.186(6) Uani 0.656(10) 1 d D U P C 1
H4A_9 H 1.048262 0.226740 0.311478 0.224 Uiso 0.656(10) 1 calc R U P C 1
H4B_9 H 1.070128 0.292697 0.277752 0.224 Uiso 0.656(10) 1 calc R U P C 1
C5_9 C 1.0421(7) 0.3586(12) 0.3240(8) 0.194(8) Uani 0.656(10) 1 d D U P C 1
H5A_9 H 1.016250 0.383940 0.292926 0.291 Uiso 0.656(10) 1 calc R U P C 1
H5B_9 H 1.068230 0.406866 0.341325 0.291 Uiso 0.656(10) 1 calc R U P C 1
H5C_9 H 1.021908 0.337139 0.345541 0.291 Uiso 0.656(10) 1 calc R U P C 1
C1_12 C 1.0124(7) 0.3204(18) 0.3157(9) 0.129(8) Uani 0.344(10) 1 d D U P C 2
H1A_12 H 1.007494 0.328217 0.280207 0.193 Uiso 0.344(10) 1 calc R U P C 2
H1B_12 H 0.985311 0.358356 0.324145 0.193 Uiso 0.344(10) 1 calc R U P C 2
H1C_12 H 1.007223 0.254968 0.322484 0.193 Uiso 0.344(10) 1 calc R U P C 2
C2_12 C 1.0681(6) 0.3500(12) 0.3463(8) 0.086(5) Uani 0.344(10) 1 d D U P C 2
H2A_12 H 1.068153 0.373371 0.379144 0.103 Uiso 0.344(10) 1 calc R U P C 2
H2B_12 H 1.080688 0.400563 0.329242 0.103 Uiso 0.344(10) 1 calc R U P C 2
C3_12 C 1.1054(7) 0.2684(10) 0.3536(7) 0.092(5) Uani 0.344(10) 1 d D U P C 2
H3A_12 H 1.134232 0.274016 0.386873 0.110 Uiso 0.344(10) 1 calc R U P C 2
H3B_12 H 1.083983 0.211712 0.354199 0.110 Uiso 0.344(10) 1 calc R U P C 2
C4_12 C 1.1321(8) 0.2555(11) 0.3162(5) 0.096(5) Uani 0.344(10) 1 d D U P C 2
H4A_12 H 1.146618 0.315522 0.309019 0.115 Uiso 0.344(10) 1 calc R U P C 2
H4B_12 H 1.105461 0.231577 0.284637 0.115 Uiso 0.344(10) 1 calc R U P C 2
C5_12 C 1.1801(9) 0.185(2) 0.3376(11) 0.131(8) Uani 0.344(10) 1 d D U P C 2
H5A_12 H 1.177069 0.135248 0.313004 0.196 Uiso 0.344(10) 1 calc R U P C 2
H5B_12 H 1.178078 0.157267 0.368536 0.196 Uiso 0.344(10) 1 calc R U P C 2
H5C_12 H 1.215321 0.216549 0.344690 0.196 Uiso 0.344(10) 1 calc R U P C 2
H650 H 0.7376(10) 0.1146(18) 0.3256(10) 0.023(6) Uiso 1 1 d . . . . .
H651 H 0.6048(10) 0.2885(17) 0.3609(9) 0.016(6) Uiso 1 1 d . . . . .

loop_
_atom_site_aniso_label
_atom_site_aniso_U_11
_atom_site_aniso_U_22
_atom_site_aniso_U_33
_atom_site_aniso_U_23
_atom_site_aniso_U_13
_atom_site_aniso_U_12
Ge01 0.01048(9) 0.01750(10) 0.01097(9) 0.00373(7) 0.00452(7) 0.00531(7)
Ge02 0.01071(9) 0.01489(10) 0.01095(9) -0.00465(7) 0.00526(6) -0.00254(7)
O2 0.0183(7) 0.0279(9) 0.0191(7) -0.0031(6) 0.0024(5) -0.0022(6)
Cl1 0.0185(2) 0.0240(3) 0.0180(2) 0.00343(18) 0.00798(17) -0.00232(18)
O1 0.0150(6) 0.0207(7) 0.0138(6) 0.0013(5) 0.0080(5) 0.0016(5)
C3 0.0128(8) 0.0209(10) 0.0150(8) 0.0055(7) 0.0059(7) 0.0037(7)
C4 0.0183(9) 0.0156(9) 0.0101(7) -0.0045(7) 0.0065(6) -0.0046(7)
C5 0.0147(8) 0.0162(9) 0.0131(8) -0.0032(7) 0.0014(6) -0.0005(7)
C6 0.0230(9) 0.0148(9) 0.0134(8) -0.0035(7) 0.0093(7) -0.0065(7)
C7 0.0100(8) 0.0226(10) 0.0122(8) 0.0023(7) 0.0047(6) 0.0003(7)
C8 0.0128(8) 0.0196(10) 0.0159(8) 0.0094(7) 0.0073(7) 0.0065(7)
C9 0.0127(8) 0.0169(9) 0.0092(7) -0.0040(6) 0.0009(6) 0.0029(7)
C10 0.0159(8) 0.0173(9) 0.0133(8) -0.0055(7) 0.0092(7) -0.0051(7)
C11 0.0111(8) 0.0161(9) 0.0123(8) -0.0045(7) 0.0032(6) 0.0030(6)
C12 0.0210(9) 0.0255(11) 0.0120(8) 0.0001(7) 0.0063(7) 0.0104(8)
C13 0.0174(9) 0.0198(10) 0.0106(8) 0.0002(7) 0.0053(6) 0.0096(7)
C14 0.0174(9) 0.0192(10) 0.0230(10) -0.0081(8) 0.0103(7) -0.0035(7)
C15 0.0220(9) 0.0204(10) 0.0114(8) -0.0028(7) 0.0061(7) -0.0039(8)
C16 0.0193(9) 0.0143(9) 0.0118(8) -0.0012(7) 0.0012(7) 0.0052(7)
C17 0.0142(9) 0.0238(10) 0.0181(9) 0.0121(8) 0.0072(7) 0.0059(7)
C18 0.0156(8) 0.0211(10) 0.0095(7) -0.0012(7) 0.0022(6) 0.0061(7)
C19 0.0191(9) 0.0251(11) 0.0102(8) 0.0004(7) 0.0034(7) 0.0039(8)
C20 0.0151(9) 0.0200(10) 0.0172(9) 0.0001(7) 0.0067(7) -0.0035(7)
C21 0.0249(10) 0.0243(11) 0.0203(9) -0.0071(8) 0.0131(8) 0.0007(8)
C22 0.0217(9) 0.0145(9) 0.0115(8) -0.0027(7) 0.0076(7) -0.0038(7)
C23 0.0125(8) 0.0202(10) 0.0144(8) 0.0029(7) 0.0038(6) -0.0006(7)
C24 0.0280(10) 0.0165(10) 0.0126(8) -0.0007(7) 0.0081(7) -0.0045(8)
C25 0.0191(9) 0.0140(9) 0.0130(8) -0.0037(7) 0.0071(7) -0.0054(7)
C26 0.0165(9) 0.0199(10) 0.0189(9) 0.0091(7) 0.0089(7) 0.0083(7)
C27 0.0146(8) 0.0241(10) 0.0117(8) 0.0013(7) 0.0055(7) 0.0022(7)
C28 0.0218(9) 0.0155(9) 0.0130(8) -0.0035(7) 0.0060(7) -0.0075(7)
C29 0.0137(8) 0.0180(10) 0.0144(8) -0.0062(7) 0.0060(6) -0.0033(7)
C30 0.0167(9) 0.0291(12) 0.0200(9) -0.0077(8) 0.0095(7) -0.0028(8)
C31 0.0187(9) 0.0157(10) 0.0214(9) 0.0048(7) 0.0076(7) 0.0101(7)
C32 0.0282(10) 0.0165(10) 0.0183(9) -0.0037(7) 0.0124(8) -0.0096(8)
C33 0.0148(8) 0.0181(10) 0.0154(8) -0.0032(7) 0.0055(7) -0.0045(7)
C34 0.0223(10) 0.0216(11) 0.0284(11) 0.0045(9) 0.0118(8) -0.0021(8)
C35 0.0155(8) 0.0144(9) 0.0150(8) -0.0033(7) 0.0035(7) 0.0031(7)
C36 0.0169(9) 0.0166(9) 0.0132(8) -0.0007(7) 0.0017(7) -0.0008(7)
C37 0.0145(9) 0.0309(12) 0.0201(9) 0.0075(8) 0.0041(7) -0.0011(8)
C38 0.0131(9) 0.0264(11) 0.0242(10) 0.0071(8) 0.0037(7) 0.0010(8)
C39 0.0135(9) 0.0331(12) 0.0275(11) 0.0153(9) 0.0081(8) 0.0102(8)
C40 0.0152(9) 0.0269(12) 0.0272(11) 0.0104(9) 0.0048(8) -0.0019(8)
C41 0.0219(10) 0.0172(10) 0.0234(10) -0.0029(8) 0.0095(8) -0.0030(8)
C42 0.0215(10) 0.0170(10) 0.0285(10) -0.0044(8) 0.0116(8) -0.0001(8)
C43 0.0242(10) 0.0200(10) 0.0149(8) -0.0069(7) 0.0093(7) -0.0031(8)
C44 0.0278(11) 0.0186(10) 0.0206(9) 0.0043(8) 0.0106(8) 0.0137(8)
C45 0.0218(10) 0.0245(11) 0.0217(10) 0.0075(8) 0.0055(8) -0.0013(8)
C46 0.0196(10) 0.0262(11) 0.0239(10) 0.0090(8) 0.0129(8) 0.0087(8)
C47 0.0212(10) 0.0201(11) 0.0318(11) 0.0090(9) 0.0132(8) 0.0113(8)
C48 0.0098(8) 0.0276(11) 0.0181(9) 0.0083(8) 0.0023(7) 0.0010(7)
C49 0.0137(9) 0.0297(12) 0.0182(9) 0.0052(8) 0.0045(7) -0.0033(8)
C50 0.0180(10) 0.0346(13) 0.0242(10) -0.0061(9) 0.0062(8) -0.0095(9)
C51 0.0161(8) 0.0152(9) 0.0129(8) -0.0042(7) 0.0053(6) -0.0026(7)
C52 0.0148(9) 0.0282(11) 0.0173(9) -0.0099(8) 0.0085(7) -0.0057(8)
C53 0.0099(8) 0.0259(11) 0.0194(9) 0.0096(8) 0.0033(7) 0.0043(7)
C54 0.0113(8) 0.0281(11) 0.0232(10) 0.0121(8) 0.0047(7) 0.0046(7)
C55 0.0196(10) 0.0279(12) 0.0250(10) 0.0048(9) 0.0066(8) -0.0021(8)
C56 0.0387(13) 0.0197(11) 0.0239(10) -0.0006(8) 0.0173(9) -0.0093(9)
C57 0.0193(10) 0.0293(12) 0.0284(11) 0.0065(9) 0.0074(8) 0.0052(8)
C58 0.0212(10) 0.0256(11) 0.0142(8) 0.0017(8) 0.0036(7) -0.0041(8)
C59 0.0193(9) 0.0276(11) 0.0167(9) 0.0085(8) 0.0093(7) 0.0029(8)
C60 0.0266(11) 0.0369(13) 0.0140(9) 0.0030(9) 0.0078(8) 0.0053(9)
C61 0.0271(10) 0.0142(10) 0.0171(9) -0.0004(7) 0.0038(8) -0.0055(8)
C62 0.0270(11) 0.0343(13) 0.0165(9) 0.0024(9) 0.0067(8) -0.0085(9)
C63 0.0198(10) 0.0331(13) 0.0279(11) 0.0048(10) 0.0018(8) 0.0086(9)
C64 0.0241(10) 0.0305(12) 0.0216(10) 0.0069(9) 0.0153(8) 0.0076(9)
C65 0.0318(12) 0.0202(11) 0.0256(11) 0.0008(9) 0.0066(9) -0.0067(9)
C66 0.0266(11) 0.0173(10) 0.0238(10) -0.0014(8) 0.0081(8) -0.0024(8)
C67 0.0344(12) 0.0267(12) 0.0164(9) 0.0015(8) 0.0021(8) 0.0019(9)
C68 0.0178(9) 0.0202(10) 0.0222(9) 0.0051(8) 0.0068(7) 0.0067(7)
C69 0.0263(11) 0.0315(13) 0.0313(12) 0.0157(10) 0.0039(9) 0.0020(9)
C70 0.0274(11) 0.0277(12) 0.0208(10) 0.0025(9) 0.0029(8) 0.0140(9)
C71 0.0198(10) 0.0278(12) 0.0354(12) 0.0149(10) 0.0152(9) 0.0156(9)
C72 0.0168(9) 0.0334(13) 0.0263(10) 0.0162(9) 0.0085(8) 0.0045(8)
C73 0.0217(10) 0.0356(13) 0.0177(9) 0.0037(9) 0.0062(8) -0.0085(9)
B1 0.0125(9) 0.0206(11) 0.0110(8) -0.0001(8) 0.0041(7) -0.0022(8)
C76 0.0367(13) 0.0407(15) 0.0282(12) 0.0044(11) 0.0160(10) -0.0071(11)
C77 0.0431(14) 0.0258(12) 0.0330(12) -0.0052(10) 0.0260(11) -0.0105(10)
C78 0.0198(10) 0.0391(14) 0.0223(10) 0.0018(9) 0.0024(8) -0.0036(9)
C79 0.0203(10) 0.0355(13) 0.0302(11) 0.0166(10) 0.0067(9) 0.0013(9)
C80 0.0492(15) 0.0239(12) 0.0246(11) -0.0009(9) 0.0214(10) 0.0053(10)
C82 0.0373(13) 0.0300(13) 0.0200(10) -0.0064(9) -0.0035(9) -0.0028(10)
C83 0.0459(14) 0.0172(11) 0.0331(12) -0.0019(9) 0.0124(11) 0.0019(10)
C84 0.0360(12) 0.0247(12) 0.0194(10) 0.0033(8) 0.0053(9) -0.0152(9)
C85 0.0297(12) 0.0285(13) 0.0383(13) 0.0131(10) 0.0148(10) 0.0011(9)
C86 0.0402(14) 0.0275(14) 0.0433(15) 0.0044(11) 0.0091(12) -0.0034(11)
C87 0.0469(16) 0.0412(16) 0.0412(15) -0.0078(12) 0.0263(13) 0.0104(12)
C89 0.0227(11) 0.0473(17) 0.0477(15) 0.0211(13) 0.0190(11) 0.0107(11)
C90 0.092(2) 0.0331(15) 0.0235(12) 0.0057(11) 0.0300(14) 0.0206(15)
C93 0.0237(12) 0.071(2) 0.0356(14) 0.0045(14) -0.0027(10) -0.0024(13)
C94 0.0431(17) 0.068(2) 0.0494(19) -0.0110(17) 0.0001(14) -0.0066(16)
C100 0.0190(14) 0.175(5) 0.072(3) -0.042(3) -0.0021(15) 0.012(2)
C800 0.164(14) 0.35(3) 0.207(17) 0.000 0.093(13) 0.000
C801 0.100(6) 0.263(13) 0.261(14) -0.079(11) 0.069(7) 0.016(7)
C802 0.106(5) 0.280(11) 0.084(4) -0.061(6) 0.031(4) 0.045(6)
C1_1 0.0161(18) 0.0133(19) 0.0144(17) 0.0031(15) 0.0024(14) -0.0002(14)
C2_1 0.016(2) 0.0153(19) 0.0128(16) 0.0014(14) 0.0018(14) -0.0036(14)
C3_1 0.0157(18) 0.013(2) 0.0166(18) 0.0037(17) -0.0007(14) -0.0015(15)
C4_1 0.0157(19) 0.007(2) 0.016(2) 0.0026(16) 0.0059(14) -0.0004(17)
C5_1 0.0082(18) 0.011(3) 0.011(2) 0.0017(19) 0.0023(15) 0.0018(19)
C6_1 0.0099(19) 0.008(2) 0.013(2) 0.0024(15) 0.0032(19) -0.0011(16)
C1_2 0.0112(19) 0.013(3) 0.021(3) -0.0008(19) 0.0072(19) 0.0002(18)
C2_2 0.011(2) 0.008(3) 0.015(3) -0.0035(19) 0.0042(19) 0.0038(19)
C3_2 0.0098(17) 0.015(3) 0.013(2) -0.0033(18) 0.0025(14) 0.0003(19)
C4_2 0.0147(19) 0.026(3) 0.019(2) -0.0066(18) 0.0025(15) 0.0015(16)
C5_2 0.0101(17) 0.023(2) 0.029(2) -0.013(2) 0.0027(15) -0.0033(15)
C6_2 0.014(2) 0.015(2) 0.029(2) -0.0099(19) 0.0051(18) -0.0030(15)
C1_3 0.025(2) 0.025(3) 0.028(2) 0.0128(19) 0.0036(17) -0.0003(18)
C2_3 0.020(2) 0.008(3) 0.0171(19) 0.002(2) -0.0018(14) 0.002(2)
C3_3 0.039(3) 0.012(4) 0.023(3) -0.002(3) 0.004(2) 0.012(3)
C1_4 0.031(3) 0.034(3) 0.030(2) 0.009(2) 0.012(2) 0.007(2)
C2_4 0.022(2) 0.016(3) 0.017(2) -0.002(2) 0.0026(15) 0.006(2)
C3_4 0.023(2) 0.021(5) 0.023(3) -0.005(3) 0.0061(19) 0.013(3)
C1_5 0.020(2) 0.014(2) 0.030(3) 0.0071(19) -0.002(2) 0.0032(17)
C2_5 0.012(2) 0.014(2) 0.016(2) 0.0060(18) -0.0010(19) -0.0006(16)
C3_5 0.026(3) 0.026(3) 0.019(2) 0.007(2) 0.006(2) -0.001(2)
C1_6 0.030(3) 0.014(2) 0.042(4) 0.003(2) 0.017(3) 0.003(2)
C2_6 0.014(3) 0.012(2) 0.027(3) 0.002(2) 0.007(3) -0.0028(19)
C3_6 0.031(3) 0.027(3) 0.030(3) 0.008(2) 0.012(2) 0.006(2)
C1_7 0.022(2) 0.030(2) 0.0172(18) 0.0024(16) -0.0062(15) -0.0097(17)
C2_7 0.025(2) 0.023(2) 0.020(2) -0.0028(17) -0.0062(16) -0.0075(17)
C3_7 0.050(3) 0.064(4) 0.027(2) 0.012(2) -0.010(2) -0.043(3)
C1_8 0.047(4) 0.067(5) 0.062(4) -0.037(4) 0.019(3) -0.039(4)
C2_8 0.019(2) 0.040(3) 0.032(2) -0.020(2) -0.0034(17) -0.0027(19)
C3_8 0.040(3) 0.044(3) 0.022(2) -0.014(2) 0.0018(19) -0.001(2)
C1_10 0.052(5) 0.071(6) 0.114(8) -0.028(6) 0.052(5) -0.010(4)
C2_10 0.056(4) 0.050(4) 0.109(6) -0.013(4) 0.036(4) -0.016(4)
C3_10 0.039(4) 0.038(5) 0.107(5) 0.006(4) 0.044(4) 0.002(3)
C4_10 0.058(4) 0.050(4) 0.085(5) 0.007(3) 0.044(4) 0.002(3)
C5_10 0.081(6) 0.098(7) 0.096(5) 0.010(5) 0.064(5) 0.006(5)
C1_11 0.079(7) 0.105(9) 0.085(7) 0.035(6) 0.022(5) 0.022(6)
C2_11 0.041(5) 0.081(7) 0.082(6) 0.001(5) 0.028(5) 0.008(4)
C3_11 0.055(5) 0.052(5) 0.099(6) 0.006(5) 0.034(5) 0.016(5)
C4_11 0.060(5) 0.047(5) 0.088(6) 0.014(4) 0.040(4) 0.004(4)
C5_11 0.062(8) 0.048(8) 0.146(10) -0.025(7) 0.027(7) -0.002(5)
C1_9 0.126(7) 0.051(4) 0.042(3) -0.004(3) 0.023(4) -0.016(4)
C2_9 0.109(9) 0.183(13) 0.189(13) -0.036(11) 0.007(9) 0.016(10)
C3_9 0.133(7) 0.193(10) 0.144(8) -0.119(8) 0.100(6) -0.059(6)
C4_9 0.158(9) 0.176(12) 0.239(15) -0.126(11) 0.085(10) -0.037(8)
C5_9 0.213(19) 0.148(14) 0.27(2) -0.085(14) 0.149(18) -0.026(11)
C1_12 0.126(11) 0.16(2) 0.133(14) -0.072(14) 0.086(10) -0.039(11)
C2_12 0.109(10) 0.064(8) 0.115(12) 0.016(8) 0.077(9) -0.012(7)
C3_12 0.145(12) 0.060(8) 0.102(10) 0.011(8) 0.083(9) -0.003(7)
C4_12 0.180(14) 0.074(9) 0.061(8) -0.015(7) 0.077(9) -0.030(8)
C5_12 0.106(17) 0.167(19) 0.13(2) -0.064(14) 0.051(15) -0.026(12)

loop_
_atom_type_symbol
_atom_type_description
_atom_type_scat_dispersion_real
_atom_type_scat_dispersion_imag
_atom_type_scat_source
C C 0.0033 0.0016 'International Tables Vol C Tables 4.2.6.8 and 6.1.1.4'
O O 0.0106 0.0060 'International Tables Vol C Tables 4.2.6.8 and 6.1.1.4'
Ge Ge 0.1547 1.8001 'International Tables Vol C Tables 4.2.6.8 and 6.1.1.4'
Cl Cl 0.1484 0.1585 'International Tables Vol C Tables 4.2.6.8 and 6.1.1.4'
B B 0.0013 0.0007 'International Tables Vol C Tables 4.2.6.8 and 6.1.1.4'
H H 0.0000 0.0000 'International Tables Vol C Tables 4.2.6.8 and 6.1.1.4'

loop_
_geom_angle_atom_site_label_1
_geom_angle_atom_site_label_2
_geom_angle_atom_site_label_3
_geom_angle
_geom_angle_site_symmetry_1
_geom_angle_site_symmetry_3
_geom_angle_publ_flag
C3 Ge01 C8 102.08(8) . . ?
C3 Ge01 C13 99.15(8) . . ?
C8 Ge01 C13 112.35(8) . . ?
C3 Ge01 B1 116.90(9) . . ?
C8 Ge01 B1 119.53(8) . . ?
C13 Ge01 B1 105.18(8) . . ?
C29 Ge02 C10 101.44(8) . . ?
C29 Ge02 C11 101.03(8) . . ?
C10 Ge02 C11 113.36(7) . . ?
C29 Ge02 B1 115.96(8) . . ?
C10 Ge02 B1 119.61(8) . . ?
C11 Ge02 B1 104.21(8) . . ?
C51 O1 C7 116.61(15) . . ?
C7 C3 C46 116.20(18) . . ?
C7 C3 Ge01 118.88(14) . . ?
C46 C3 Ge01 122.75(16) . . ?
C22 C4 C6 118.98(17) . . ?
C22 C4 C25 121.24(17) . . ?
C6 C4 C25 118.50(17) . . ?
C16 C5 C11 121.73(19) . . ?
C16 C5 H5 119.1 . . ?
C11 C5 H5 119.1 . . ?
C24 C6 C4 119.40(18) . . ?
C24 C6 C32 118.40(18) . . ?
C4 C6 C32 121.72(18) . . ?
C3 C7 O1 114.76(17) . . ?
C3 C7 C23 125.76(18) . . ?
O1 C7 C23 119.48(18) . . ?
C26 C8 C17 117.59(17) . . ?
C26 C8 Ge01 123.34(14) . . ?
C17 C8 Ge01 117.75(15) . . ?
C35 C9 C18 118.94(18) . . ?
C35 C9 C11 121.59(17) . . ?
C18 C9 C11 119.45(17) . . ?
C52 C10 C25 116.91(17) . . ?
C52 C10 Ge02 121.66(14) . . ?
C25 C10 Ge02 119.50(14) . . ?
C5 C11 C9 111.54(16) . . ?
C5 C11 Ge02 109.55(12) . . ?
C9 C11 Ge02 110.65(12) . . ?
C5 C11 H651 111.8(15) . . ?
C9 C11 H651 108.3(15) . . ?
Ge02 C11 H651 104.8(14) . . ?
C18 C12 C19 122.16(18) . . ?
C18 C12 H12 118.9 . . ?
C19 C12 H12 118.9 . . ?
C16 C13 C18 111.46(16) . . ?
C16 C13 Ge01 110.18(12) . . ?
C18 C13 Ge01 109.50(14) . . ?
C16 C13 H650 112.7(15) . . ?
C18 C13 H650 108.8(15) . . ?
Ge01 C13 H650 103.9(15) . . ?
C42 C14 C29 120.57(19) . . ?
C42 C14 H14 119.7 . . ?
C29 C14 H14 119.7 . . ?
C28 C15 C24 117.83(18) . . ?
C28 C15 C58 118.46(18) . . ?
C24 C15 C58 123.63(19) . . ?
C5 C16 C13 120.79(19) . . ?
C5 C16 H16 119.6 . . ?
C13 C16 H16 119.6 . . ?
C39 C17 C8 119.3(2) . . ?
C39 C17 C53 113.31(18) . . ?
C8 C17 C53 126.77(18) . . ?
C12 C18 C9 119.43(18) . . ?
C12 C18 C13 122.23(17) . . ?
C9 C18 C13 118.33(17) . . ?
C12 C19 C36 118.53(18) . . ?
C12 C19 C60 122.73(19) . . ?
C36 C19 C60 118.7(2) . . ?
C23 C20 C34 111.98(17) . . ?
C23 C20 C33 107.98(16) . . ?
C34 C20 C33 111.54(17) . . ?
C23 C20 C50 107.00(17) . . ?
C34 C20 C50 109.65(17) . . ?
C33 C20 C50 108.52(16) . . ?
C30 C21 C43 118.41(19) . . ?
C30 C21 H21 120.8 . . ?
C43 C21 H21 120.8 . . ?
C28 C22 C4 119.09(18) . . ?
C28 C22 C61 118.01(17) . . ?
C4 C22 C61 122.79(17) . . ?
C7 C23 C59 115.70(19) . . ?
C7 C23 C20 118.32(17) . . ?
C59 C23 C20 125.86(18) . . ?
C15 C24 C6 121.97(19) . . ?
C15 C24 H24 119.0 . . ?
C6 C24 H24 119.0 . . ?
C43 C25 C10 120.46(18) . . ?
C43 C25 C4 113.31(16) . . ?
C10 C25 C4 125.85(17) . . ?
C47 C26 C8 119.85(19) . . ?
C47 C26 C31 114.07(19) . . ?
C8 C26 C31 125.96(17) . . ?
O2 C27 B1 173.8(2) . . ?
C15 C28 C22 122.64(18) . . ?
C15 C28 H28 118.7 . . ?
C22 C28 H28 118.7 . . ?
C51 C29 C14 116.16(19) . . ?
C51 C29 Ge02 118.83(15) . . ?
C14 C29 Ge02 123.57(14) . . ?
C21 C30 C52 121.96(19) . . ?
C21 C30 H30 119.0 . . ?
C52 C30 H30 119.0 . . ?
C44 C31 C68 118.7(2) . . ?
C44 C31 C26 121.30(19) . . ?
C68 C31 C26 119.48(18) . . ?
C56 C32 C6 114.78(18) . . ?
C56 C32 C77 108.26(18) . . ?
C6 C32 C77 109.16(17) . . ?
C56 C32 H32 108.2 . . ?
C6 C32 H32 108.2 . . ?
C77 C32 H32 108.2 . . ?
C51 C33 C41 116.44(18) . . ?
C51 C33 C20 118.39(18) . . ?
C41 C33 C20 125.15(18) . . ?
C20 C34 H34A 109.5 . . ?
C20 C34 H34B 109.5 . . ?
H34A C34 H34B 109.5 . . ?
C20 C34 H34C 109.5 . . ?
H34A C34 H34C 109.5 . . ?
H34B C34 H34C 109.5 . . ?
C9 C35 C36 122.31(18) . . ?
C9 C35 H35 118.8 . . ?
C36 C35 H35 118.8 . . ?
C35 C36 C66 122.48(19) . . ?
C35 C36 C19 118.44(18) . . ?
C66 C36 C19 119.08(19) . . ?
C38 C37 C48 122.8(2) . . ?
C38 C37 H37 118.6 . . ?
C48 C37 H37 118.6 . . ?
C37 C38 C40 117.7(2) . . ?
C37 C38 C55 120.4(2) . . ?
C40 C38 C55 121.6(2) . . ?
C71 C39 C17 122.2(2) . . ?
C71 C39 H39 118.9 . . ?
C17 C39 H39 118.9 . . ?
C38 C40 C54 122.2(2) . . ?
C38 C40 H40 118.9 . . ?
C54 C40 H40 118.9 . . ?
C33 C41 C42 120.6(2) . . ?
C33 C41 H41 119.7 . . ?
C42 C41 H41 119.7 . . ?
C14 C42 C41 120.7(2) . . ?
C14 C42 H42 119.7 . . ?
C41 C42 H42 119.7 . . ?
C21 C43 C25 121.61(18) . . ?
C21 C43 H43 119.2 . . ?
C25 C43 H43 119.2 . . ?
C70 C44 C31 119.5(2) . . ?
C70 C44 C80 118.7(2) . . ?
C31 C44 C80 121.8(2) . . ?
C68 C45 C76 114.03(19) . . ?
C68 C45 C69 109.07(19) . . ?
C76 C45 C69 108.75(19) . . ?
C68 C45 H45 108.3 . . ?
C76 C45 H45 108.3 . . ?
C69 C45 H45 108.3 . . ?
C64 C46 C3 120.3(2) . . ?
C64 C46 H46 119.9 . . ?
C3 C46 H46 119.9 . . ?
C71 C47 C26 121.7(2) . . ?
C71 C47 H47 119.2 . . ?
C26 C47 H47 119.2 . . ?
C37 C48 C53 119.23(19) . . ?
C37 C48 C49 118.12(18) . . ?
C53 C48 C49 122.42(19) . . ?
C48 C49 C85 110.88(17) . . ?
C48 C49 C73 113.89(19) . . ?
C85 C49 C73 109.11(18) . . ?
C48 C49 H49 107.6 . . ?
C85 C49 H49 107.6 . . ?
C73 C49 H49 107.6 . . ?
C20 C50 H50A 109.5 . . ?
C20 C50 H50B 109.5 . . ?
H50A C50 H50B 109.5 . . ?
C20 C50 H50C 109.5 . . ?
H50A C50 H50C 109.5 . . ?
H50B C50 H50C 109.5 . . ?
O1 C51 C33 119.76(17) . . ?
O1 C51 C29 114.80(17) . . ?
C33 C51 C29 125.44(19) . . ?
C30 C52 C10 119.82(18) . . ?
C30 C52 C2_2 111.0(3) . . ?
C10 C52 C2_2 129.0(3) . . ?
C30 C52 C5_1 114.7(3) . . ?
C10 C52 C5_1 123.7(3) . . ?
C54 C53 C48 118.3(2) . . ?
C54 C53 C17 122.27(19) . . ?
C48 C53 C17 117.71(19) . . ?
C40 C54 C53 119.72(19) . . ?
C40 C54 C72 116.2(2) . . ?
C53 C54 C72 123.9(2) . . ?
C38 C55 C86 113.4(2) . . ?
C38 C55 C78 108.90(19) . . ?
C86 C55 C78 111.2(2) . . ?
C38 C55 H55 107.7 . . ?
C86 C55 H55 107.7 . . ?
C78 C55 H55 107.7 . . ?
C32 C56 H56A 109.5 . . ?
C32 C56 H56B 109.5 . . ?
H56A C56 H56B 109.5 . . ?
C32 C56 H56C 109.5 . . ?
H56A C56 H56C 109.5 . . ?
H56B C56 H56C 109.5 . . ?
C68 C57 C63 122.6(2) . . ?
C68 C57 H57 118.7 . . ?
C63 C57 H57 118.7 . . ?
C15 C58 C67 114.29(18) . . ?
C15 C58 C82 109.56(19) . . ?
C67 C58 C82 110.08(18) . . ?
C15 C58 H58 107.5 . . ?
C67 C58 H58 107.5 . . ?
C82 C58 H58 107.5 . . ?
C64 C59 C23 120.97(19) . . ?
C64 C59 H59 119.5 . . ?
C23 C59 H59 119.5 . . ?
C62 C60 C19 120.9(2) . . ?
C62 C60 H60 119.6 . . ?
C19 C60 H60 119.6 . . ?
C22 C61 C84 112.34(19) . . ?
C22 C61 C83 110.18(17) . . ?
C84 C61 C83 109.65(19) . . ?
C22 C61 H61 108.2 . . ?
C84 C61 H61 108.2 . . ?
C83 C61 H61 108.2 . . ?
C60 C62 C65 119.9(2) . . ?
C60 C62 H62 120.0 . . ?
C65 C62 H62 120.0 . . ?
C70 C63 C57 117.6(2) . . ?
C70 C63 C93 123.6(2) . . ?
C57 C63 C93 118.8(2) . . ?
C59 C64 C46 121.0(2) . . ?
C59 C64 H64 119.5 . . ?
C46 C64 H64 119.5 . . ?
C66 C65 C62 120.6(2) . . ?
C66 C65 H65 119.7 . . ?
C62 C65 H65 119.7 . . ?
C65 C66 C36 120.8(2) . . ?
C65 C66 H66 119.6 . . ?
C36 C66 H66 119.6 . . ?
C58 C67 H67A 109.5 . . ?
C58 C67 H67B 109.5 . . ?
H67A C67 H67B 109.5 . . ?
C58 C67 H67C 109.5 . . ?
H67A C67 H67C 109.5 . . ?
H67B C67 H67C 109.5 . . ?
C57 C68 C31 119.2(2) . . ?
C57 C68 C45 118.9(2) . . ?
C31 C68 C45 121.63(19) . . ?
C45 C69 H69A 109.5 . . ?
C45 C69 H69B 109.5 . . ?
H69A C69 H69B 109.5 . . ?
C45 C69 H69C 109.5 . . ?
H69A C69 H69C 109.5 . . ?
H69B C69 H69C 109.5 . . ?
C63 C70 C44 122.2(2) . . ?
C63 C70 H70 118.9 . . ?
C44 C70 H70 118.9 . . ?
C39 C71 C47 118.5(2) . . ?
C39 C71 H71 120.7 . . ?
C47 C71 H71 120.7 . . ?
C54 C72 C79 112.1(2) . . ?
C54 C72 C89 110.25(18) . . ?
C79 C72 C89 109.0(2) . . ?
C54 C72 H72 108.5 . . ?
C79 C72 H72 108.5 . . ?
C89 C72 H72 108.5 . . ?
C49 C73 H73A 109.5 . . ?
C49 C73 H73B 109.5 . . ?
H73A C73 H73B 109.5 . . ?
C49 C73 H73C 109.5 . . ?
H73A C73 H73C 109.5 . . ?
H73B C73 H73C 109.5 . . ?
C27 B1 Cl1 111.56(14) . . ?
C27 B1 Ge02 105.38(14) . . ?
Cl1 B1 Ge02 109.02(10) . . ?
C27 B1 Ge01 104.52(13) . . ?
Cl1 B1 Ge01 110.80(11) . . ?
Ge02 B1 Ge01 115.39(9) . . ?
C45 C76 H76A 109.5 . . ?
C45 C76 H76B 109.5 . . ?
H76A C76 H76B 109.5 . . ?
C45 C76 H76C 109.5 . . ?
H76A C76 H76C 109.5 . . ?
H76B C76 H76C 109.5 . . ?
C32 C77 H77A 109.5 . . ?
C32 C77 H77B 109.5 . . ?
H77A C77 H77B 109.5 . . ?
C32 C77 H77C 109.5 . . ?
H77A C77 H77C 109.5 . . ?
H77B C77 H77C 109.5 . . ?
C55 C78 H78A 109.5 . . ?
C55 C78 H78B 109.5 . . ?
H78A C78 H78B 109.5 . . ?
C55 C78 H78C 109.5 . . ?
H78A C78 H78C 109.5 . . ?
H78B C78 H78C 109.5 . . ?
C72 C79 H79A 109.5 . . ?
C72 C79 H79B 109.5 . . ?
H79A C79 H79B 109.5 . . ?
C72 C79 H79C 109.5 . . ?
H79A C79 H79C 109.5 . . ?
H79B C79 H79C 109.5 . . ?
C44 C80 C90 113.7(2) . . ?
C44 C80 C87 110.0(2) . . ?
C90 C80 C87 108.3(2) . . ?
C44 C80 H80 108.2 . . ?
C90 C80 H80 108.2 . . ?
C87 C80 H80 108.2 . . ?
C58 C82 H82A 109.5 . . ?
C58 C82 H82B 109.5 . . ?
H82A C82 H82B 109.5 . . ?
C58 C82 H82C 109.5 . . ?
H82A C82 H82C 109.5 . . ?
H82B C82 H82C 109.5 . . ?
C61 C83 H83A 109.5 . . ?
C61 C83 H83B 109.5 . . ?
H83A C83 H83B 109.5 . . ?
C61 C83 H83C 109.5 . . ?
H83A C83 H83C 109.5 . . ?
H83B C83 H83C 109.5 . . ?
C61 C84 H84A 109.5 . . ?
C61 C84 H84B 109.5 . . ?
H84A C84 H84B 109.5 . . ?
C61 C84 H84C 109.5 . . ?
H84A C84 H84C 109.5 . . ?
H84B C84 H84C 109.5 . . ?
C49 C85 H85A 109.5 . . ?
C49 C85 H85B 109.5 . . ?
H85A C85 H85B 109.5 . . ?
C49 C85 H85C 109.5 . . ?
H85A C85 H85C 109.5 . . ?
H85B C85 H85C 109.5 . . ?
C55 C86 H86A 109.5 . . ?
C55 C86 H86B 109.5 . . ?
H86A C86 H86B 109.5 . . ?
C55 C86 H86C 109.5 . . ?
H86A C86 H86C 109.5 . . ?
H86B C86 H86C 109.5 . . ?
C80 C87 H87A 109.5 . . ?
C80 C87 H87B 109.5 . . ?
H87A C87 H87B 109.5 . . ?
C80 C87 H87C 109.5 . . ?
H87A C87 H87C 109.5 . . ?
H87B C87 H87C 109.5 . . ?
C72 C89 H89A 109.5 . . ?
C72 C89 H89B 109.5 . . ?
H89A C89 H89B 109.5 . . ?
C72 C89 H89C 109.5 . . ?
H89A C89 H89C 109.5 . . ?
H89B C89 H89C 109.5 . . ?
C80 C90 H90A 109.5 . . ?
C80 C90 H90B 109.5 . . ?
H90A C90 H90B 109.5 . . ?
C80 C90 H90C 109.5 . . ?
H90A C90 H90C 109.5 . . ?
H90B C90 H90C 109.5 . . ?
C94 C93 C63 114.9(3) . . ?
C94 C93 C100 111.3(3) . . ?
C63 C93 C100 109.9(3) . . ?
C94 C93 H93 106.8 . . ?
C63 C93 H93 106.8 . . ?
C100 C93 H93 106.8 . . ?
C93 C94 H94A 109.5 . . ?
C93 C94 H94B 109.5 . . ?
H94A C94 H94B 109.5 . . ?
C93 C94 H94C 109.5 . . ?
H94A C94 H94C 109.5 . . ?
H94B C94 H94C 109.5 . . ?
C93 C100 H10A 109.5 . . ?
C93 C100 H10B 109.5 . . ?
H10A C100 H10B 109.5 . . ?
C93 C100 H10C 109.5 . . ?
H10A C100 H10C 109.5 . . ?
H10B C100 H10C 109.5 . . ?
C801 C800 C801 126(2) . 2_755 ?
C801 C800 H80C 105.7 . . ?
C801 C800 H80C 105.7 2_755 . ?
C801 C800 H80D 105.7 . . ?
C801 C800 H80D 105.7 2_755 . ?
H80C C800 H80D 106.2 . . ?
C800 C801 C802 114.7(13) . . ?
C800 C801 H80A 108.6 . . ?
C802 C801 H80A 108.6 . . ?
C800 C801 H80B 108.6 . . ?
C802 C801 H80B 108.6 . . ?
H80A C801 H80B 107.6 . . ?
C801 C802 H80E 109.5 . . ?
C801 C802 H80F 109.5 . . ?
H80E C802 H80F 109.5 . . ?
C801 C802 H80G 109.5 . . ?
H80E C802 H80G 109.5 . . ?
H80F C802 H80G 109.5 . . ?
C2_1 C1_1 C6_1 122.5(4) . . ?
C2_1 C1_1 H1_1 118.7 . . ?
C6_1 C1_1 H1_1 118.7 . . ?
C3_1 C2_1 C1_1 117.8(3) . . ?
C3_1 C2_1 C2_7 123.4(4) . . ?
C1_1 C2_1 C2_7 118.8(4) . . ?
C2_1 C3_1 C4_1 122.0(4) . . ?
C2_1 C3_1 H3_1 119.0 . . ?
C4_1 C3_1 H3_1 119.0 . . ?
C3_1 C4_1 C5_1 119.2(5) . . ?
C3_1 C4_1 C2_3 117.0(4) . . ?
C5_1 C4_1 C2_3 123.7(4) . . ?
C4_1 C5_1 C6_1 119.4(5) . . ?
C4_1 C5_1 C52 115.1(4) . . ?
C6_1 C5_1 C52 124.3(4) . . ?
C1_1 C6_1 C5_1 119.0(4) . . ?
C1_1 C6_1 C2_5 118.6(4) . . ?
C5_1 C6_1 C2_5 122.3(4) . . ?
C6_2 C1_2 C2_2 118.6(5) . . ?
C6_2 C1_2 C2_6 119.1(5) . . ?
C2_2 C1_2 C2_6 122.2(5) . . ?
C1_2 C2_2 C3_2 120.7(5) . . ?
C1_2 C2_2 C52 113.0(4) . . ?
C3_2 C2_2 C52 126.0(5) . . ?
C4_2 C3_2 C2_2 118.1(5) . . ?
C4_2 C3_2 C2_4 117.9(4) . . ?
C2_2 C3_2 C2_4 123.8(4) . . ?
C5_2 C4_2 C3_2 122.1(5) . . ?
C5_2 C4_2 H4_2 118.9 . . ?
C3_2 C4_2 H4_2 118.9 . . ?
C6_2 C5_2 C4_2 119.0(4) . . ?
C6_2 C5_2 C2_8 122.7(4) . . ?
C4_2 C5_2 C2_8 118.3(4) . . ?
C5_2 C6_2 C1_2 121.4(4) . . ?
C5_2 C6_2 H6_2 119.3 . . ?
C1_2 C6_2 H6_2 119.3 . . ?
C2_3 C1_3 H1A_3 109.5 . . ?
C2_3 C1_3 H1B_3 109.5 . . ?
H1A_3 C1_3 H1B_3 109.5 . . ?
C2_3 C1_3 H1C_3 109.5 . . ?
H1A_3 C1_3 H1C_3 109.5 . . ?
H1B_3 C1_3 H1C_3 109.5 . . ?
C4_1 C2_3 C1_3 112.7(4) . . ?
C4_1 C2_3 C3_3 109.9(5) . . ?
C1_3 C2_3 C3_3 108.7(5) . . ?
C4_1 C2_3 H2_3 108.5 . . ?
C1_3 C2_3 H2_3 108.5 . . ?
C3_3 C2_3 H2_3 108.5 . . ?
C2_3 C3_3 H3A_3 109.5 . . ?
C2_3 C3_3 H3B_3 109.5 . . ?
H3A_3 C3_3 H3B_3 109.5 . . ?
C2_3 C3_3 H3C_3 109.5 . . ?
H3A_3 C3_3 H3C_3 109.5 . . ?
H3B_3 C3_3 H3C_3 109.5 . . ?
C2_4 C1_4 H1A_4 109.5 . . ?
C2_4 C1_4 H1B_4 109.5 . . ?
H1A_4 C1_4 H1B_4 109.5 . . ?
C2_4 C1_4 H1C_4 109.5 . . ?
H1A_4 C1_4 H1C_4 109.5 . . ?
H1B_4 C1_4 H1C_4 109.5 . . ?
C3_2 C2_4 C3_4 109.8(5) . . ?
C3_2 C2_4 C1_4 112.2(5) . . ?
C3_4 C2_4 C1_4 109.5(5) . . ?
C3_2 C2_4 H2_4 108.4 . . ?
C3_4 C2_4 H2_4 108.4 . . ?
C1_4 C2_4 H2_4 108.4 . . ?
C2_4 C3_4 H3A_4 109.5 . . ?
C2_4 C3_4 H3B_4 109.5 . . ?
H3A_4 C3_4 H3B_4 109.5 . . ?
C2_4 C3_4 H3C_4 109.5 . . ?
H3A_4 C3_4 H3C_4 109.5 . . ?
H3B_4 C3_4 H3C_4 109.5 . . ?
C2_5 C1_5 H1A_5 109.5 . . ?
C2_5 C1_5 H1B_5 109.5 . . ?
H1A_5 C1_5 H1B_5 109.5 . . ?
C2_5 C1_5 H1C_5 109.5 . . ?
H1A_5 C1_5 H1C_5 109.5 . . ?
H1B_5 C1_5 H1C_5 109.5 . . ?
C6_1 C2_5 C3_5 109.9(4) . . ?
C6_1 C2_5 C1_5 114.2(4) . . ?
C3_5 C2_5 C1_5 109.7(5) . . ?
C6_1 C2_5 H2_5 107.6 . . ?
C3_5 C2_5 H2_5 107.6 . . ?
C1_5 C2_5 H2_5 107.6 . . ?
C2_5 C3_5 H3A_5 109.5 . . ?
C2_5 C3_5 H3B_5 109.5 . . ?
H3A_5 C3_5 H3B_5 109.5 . . ?
C2_5 C3_5 H3C_5 109.5 . . ?
H3A_5 C3_5 H3C_5 109.5 . . ?
H3B_5 C3_5 H3C_5 109.5 . . ?
C2_6 C1_6 H1A_6 109.5 . . ?
C2_6 C1_6 H1B_6 109.5 . . ?
H1A_6 C1_6 H1B_6 109.5 . . ?
C2_6 C1_6 H1C_6 109.5 . . ?
H1A_6 C1_6 H1C_6 109.5 . . ?
H1B_6 C1_6 H1C_6 109.5 . . ?
C1_2 C2_6 C1_6 115.0(5) . . ?
C1_2 C2_6 C3_6 111.2(4) . . ?
C1_6 C2_6 C3_6 108.7(5) . . ?
C1_2 C2_6 H2_6 107.2 . . ?
C1_6 C2_6 H2_6 107.2 . . ?
C3_6 C2_6 H2_6 107.2 . . ?
C2_6 C3_6 H3A_6 109.5 . . ?
C2_6 C3_6 H3B_6 109.5 . . ?
H3A_6 C3_6 H3B_6 109.5 . . ?
C2_6 C3_6 H3C_6 109.5 . . ?
H3A_6 C3_6 H3C_6 109.5 . . ?
H3B_6 C3_6 H3C_6 109.5 . . ?
C2_7 C1_7 H1A_7 109.5 . . ?
C2_7 C1_7 H1B_7 109.5 . . ?
H1A_7 C1_7 H1B_7 109.5 . . ?
C2_7 C1_7 H1C_7 109.5 . . ?
H1A_7 C1_7 H1C_7 109.5 . . ?
H1B_7 C1_7 H1C_7 109.5 . . ?
C1_7 C2_7 C2_1 114.1(4) . . ?
C1_7 C2_7 C3_7 108.7(4) . . ?
C2_1 C2_7 C3_7 110.3(4) . . ?
C1_7 C2_7 H2_7 107.8 . . ?
C2_1 C2_7 H2_7 107.8 . . ?
C3_7 C2_7 H2_7 107.8 . . ?
C2_7 C3_7 H3A_7 109.5 . . ?
C2_7 C3_7 H3B_7 109.5 . . ?
H3A_7 C3_7 H3B_7 109.5 . . ?
C2_7 C3_7 H3C_7 109.5 . . ?
H3A_7 C3_7 H3C_7 109.5 . . ?
H3B_7 C3_7 H3C_7 109.5 . . ?
C2_8 C1_8 H1A_8 109.5 . . ?
C2_8 C1_8 H1B_8 109.5 . . ?
H1A_8 C1_8 H1B_8 109.5 . . ?
C2_8 C1_8 H1C_8 109.5 . . ?
H1A_8 C1_8 H1C_8 109.5 . . ?
H1B_8 C1_8 H1C_8 109.5 . . ?
C1_8 C2_8 C3_8 111.7(5) . . ?
C1_8 C2_8 C5_2 113.1(5) . . ?
C3_8 C2_8 C5_2 109.8(4) . . ?
C1_8 C2_8 H2_8 107.3 . . ?
C3_8 C2_8 H2_8 107.3 . . ?
C5_2 C2_8 H2_8 107.3 . . ?
C2_8 C3_8 H3A_8 109.5 . . ?
C2_8 C3_8 H3B_8 109.5 . . ?
H3A_8 C3_8 H3B_8 109.5 . . ?
C2_8 C3_8 H3C_8 109.5 . . ?
H3A_8 C3_8 H3C_8 109.5 . . ?
H3B_8 C3_8 H3C_8 109.5 . . ?
C2_10 C1_10 H1A_10 109.5 . . ?
C2_10 C1_10 H1B_10 109.5 . . ?
H1A_10 C1_10 H1B_10 109.5 . . ?
C2_10 C1_10 H1C_10 109.5 . . ?
H1A_10 C1_10 H1C_10 109.5 . . ?
H1B_10 C1_10 H1C_10 109.5 . . ?
C1_10 C2_10 C3_10 114.6(8) . . ?
C1_10 C2_10 H2A_10 108.6 . . ?
C3_10 C2_10 H2A_10 108.6 . . ?
C1_10 C2_10 H2B_10 108.6 . . ?
C3_10 C2_10 H2B_10 108.6 . . ?
H2A_10 C2_10 H2B_10 107.6 . . ?
C4_10 C3_10 C2_10 115.6(6) . . ?
C4_10 C3_10 H3A_10 108.4 . . ?
C2_10 C3_10 H3A_10 108.4 . . ?
C4_10 C3_10 H3B_10 108.4 . . ?
C2_10 C3_10 H3B_10 108.4 . . ?
H3A_10 C3_10 H3B_10 107.4 . . ?
C3_10 C4_10 C5_10 114.4(7) . . ?
C3_10 C4_10 H4A_10 108.6 . . ?
C5_10 C4_10 H4A_10 108.6 . . ?
C3_10 C4_10 H4B_10 108.6 . . ?
C5_10 C4_10 H4B_10 108.6 . . ?
H4A_10 C4_10 H4B_10 107.6 . . ?
C4_10 C5_10 H5A_10 109.5 . . ?
C4_10 C5_10 H5B_10 109.5 . . ?
H5A_10 C5_10 H5B_10 109.5 . . ?
C4_10 C5_10 H5C_10 109.5 . . ?
H5A_10 C5_10 H5C_10 109.5 . . ?
H5B_10 C5_10 H5C_10 109.5 . . ?
C2_11 C1_11 H1A_11 109.5 . . ?
C2_11 C1_11 H1B_11 109.5 . . ?
H1A_11 C1_11 H1B_11 109.5 . . ?
C2_11 C1_11 H1C_11 109.5 . . ?
H1A_11 C1_11 H1C_11 109.5 . . ?
H1B_11 C1_11 H1C_11 109.5 . . ?
C1_11 C2_11 C3_11 114.9(10) . . ?
C1_11 C2_11 H2A_11 108.6 . . ?
C3_11 C2_11 H2A_11 108.6 . . ?
C1_11 C2_11 H2B_11 108.6 . . ?
C3_11 C2_11 H2B_11 108.6 . . ?
H2A_11 C2_11 H2B_11 107.5 . . ?
C4_11 C3_11 C2_11 116.9(8) . . ?
C4_11 C3_11 H3A_11 108.1 . . ?
C2_11 C3_11 H3A_11 108.1 . . ?
C4_11 C3_11 H3B_11 108.1 . . ?
C2_11 C3_11 H3B_11 108.1 . . ?
H3A_11 C3_11 H3B_11 107.3 . . ?
C3_11 C4_11 C5_11 112.3(9) . . ?
C3_11 C4_11 H4A_11 109.1 . . ?
C5_11 C4_11 H4A_11 109.1 . . ?
C3_11 C4_11 H4B_11 109.1 . . ?
C5_11 C4_11 H4B_11 109.1 . . ?
H4A_11 C4_11 H4B_11 107.9 . . ?
C4_11 C5_11 H5A_11 109.5 . . ?
C4_11 C5_11 H5B_11 109.5 . . ?
H5A_11 C5_11 H5B_11 109.5 . . ?
C4_11 C5_11 H5C_11 109.5 . . ?
H5A_11 C5_11 H5C_11 109.5 . . ?
H5B_11 C5_11 H5C_11 109.5 . . ?
C2_9 C1_9 H1A_9 109.5 . . ?
C2_9 C1_9 H1B_9 109.5 . . ?
H1A_9 C1_9 H1B_9 109.5 . . ?
C2_9 C1_9 H1C_9 109.5 . . ?
H1A_9 C1_9 H1C_9 109.5 . . ?
H1B_9 C1_9 H1C_9 109.5 . . ?
C1_9 C2_9 C3_9 110.9(11) . . ?
C1_9 C2_9 H2A_9 109.5 . . ?
C3_9 C2_9 H2A_9 109.5 . . ?
C1_9 C2_9 H2B_9 109.5 . . ?
C3_9 C2_9 H2B_9 109.5 . . ?
H2A_9 C2_9 H2B_9 108.0 . . ?
C4_9 C3_9 C2_9 122.7(10) . . ?
C4_9 C3_9 H3A_9 106.6 . . ?
C2_9 C3_9 H3A_9 106.6 . . ?
C4_9 C3_9 H3B_9 106.6 . . ?
C2_9 C3_9 H3B_9 106.6 . . ?
H3A_9 C3_9 H3B_9 106.6 . . ?
C3_9 C4_9 C5_9 125.7(13) . . ?
C3_9 C4_9 H4A_9 105.9 . . ?
C5_9 C4_9 H4A_9 105.9 . . ?
C3_9 C4_9 H4B_9 105.9 . . ?
C5_9 C4_9 H4B_9 105.9 . . ?
H4A_9 C4_9 H4B_9 106.2 . . ?
C4_9 C5_9 H5A_9 109.5 . . ?
C4_9 C5_9 H5B_9 109.5 . . ?
H5A_9 C5_9 H5B_9 109.5 . . ?
C4_9 C5_9 H5C_9 109.5 . . ?
H5A_9 C5_9 H5C_9 109.5 . . ?
H5B_9 C5_9 H5C_9 109.5 . . ?
C2_12 C1_12 H1A_12 109.5 . . ?
C2_12 C1_12 H1B_12 109.5 . . ?
H1A_12 C1_12 H1B_12 109.5 . . ?
C2_12 C1_12 H1C_12 109.5 . . ?
H1A_12 C1_12 H1C_12 109.5 . . ?
H1B_12 C1_12 H1C_12 109.5 . . ?
C1_12 C2_12 C3_12 108.2(16) . . ?
C1_12 C2_12 H2A_12 110.0 . . ?
C3_12 C2_12 H2A_12 110.0 . . ?
C1_12 C2_12 H2B_12 110.0 . . ?
C3_12 C2_12 H2B_12 110.0 . . ?
H2A_12 C2_12 H2B_12 108.4 . . ?
C4_12 C3_12 C2_12 116.3(13) . . ?
C4_12 C3_12 H3A_12 108.2 . . ?
C2_12 C3_12 H3A_12 108.2 . . ?
C4_12 C3_12 H3B_12 108.2 . . ?
C2_12 C3_12 H3B_12 108.2 . . ?
H3A_12 C3_12 H3B_12 107.4 . . ?
C3_12 C4_12 C5_12 108.0(15) . . ?
C3_12 C4_12 H4A_12 110.1 . . ?
C5_12 C4_12 H4A_12 110.1 . . ?
C3_12 C4_12 H4B_12 110.1 . . ?
C5_12 C4_12 H4B_12 110.1 . . ?
H4A_12 C4_12 H4B_12 108.4 . . ?
C4_12 C5_12 H5A_12 109.5 . . ?
C4_12 C5_12 H5B_12 109.5 . . ?
H5A_12 C5_12 H5B_12 109.5 . . ?
C4_12 C5_12 H5C_12 109.5 . . ?
H5A_12 C5_12 H5C_12 109.5 . . ?
H5B_12 C5_12 H5C_12 109.5 . . ?

loop_
_geom_bond_atom_site_label_1
_geom_bond_atom_site_label_2
_geom_bond_distance
_geom_bond_site_symmetry_2
_geom_bond_publ_flag
Ge01 C3 1.970(2) . ?
Ge01 C8 2.0066(19) . ?
Ge01 C13 2.0247(19) . ?
Ge01 B1 2.145(2) . ?
Ge02 C29 1.968(2) . ?
Ge02 C10 2.0084(18) . ?
Ge02 C11 2.0243(18) . ?
Ge02 B1 2.137(2) . ?
O2 C27 1.125(2) . ?
Cl1 B1 1.842(2) . ?
O1 C51 1.382(2) . ?
O1 C7 1.389(2) . ?
C3 C7 1.387(3) . ?
C3 C46 1.401(3) . ?
C4 C22 1.413(3) . ?
C4 C6 1.419(3) . ?
C4 C25 1.515(3) . ?
C5 C16 1.335(3) . ?
C5 C11 1.496(3) . ?
C5 H5 0.9500 . ?
C6 C24 1.399(3) . ?
C6 C32 1.532(3) . ?
C7 C23 1.393(3) . ?
C8 C26 1.420(3) . ?
C8 C17 1.427(3) . ?
C9 C35 1.378(3) . ?
C9 C18 1.428(3) . ?
C9 C11 1.507(3) . ?
C10 C52 1.422(3) . ?
C10 C25 1.427(2) . ?
C11 H651 0.95(2) . ?
C12 C18 1.373(3) . ?
C12 C19 1.416(3) . ?
C12 H12 0.9500 . ?
C13 C16 1.494(3) . ?
C13 C18 1.509(3) . ?
C13 H650 0.97(3) . ?
C14 C42 1.392(3) . ?
C14 C29 1.397(3) . ?
C14 H14 0.9500 . ?
C15 C28 1.389(3) . ?
C15 C24 1.390(3) . ?
C15 C58 1.523(3) . ?
C16 H16 0.9500 . ?
C17 C39 1.406(3) . ?
C17 C53 1.513(3) . ?
C19 C36 1.419(3) . ?
C19 C60 1.422(3) . ?
C20 C23 1.528(3) . ?
C20 C34 1.531(3) . ?
C20 C33 1.533(3) . ?
C20 C50 1.550(3) . ?
C21 C30 1.381(3) . ?
C21 C43 1.384(3) . ?
C21 H21 0.9500 . ?
C22 C28 1.396(3) . ?
C22 C61 1.518(3) . ?
C23 C59 1.399(3) . ?
C24 H24 0.9500 . ?
C25 C43 1.391(3) . ?
C26 C47 1.405(3) . ?
C26 C31 1.509(3) . ?
C27 B1 1.538(3) . ?
C28 H28 0.9500 . ?
C29 C51 1.389(3) . ?
C30 C52 1.402(3) . ?
C30 H30 0.9500 . ?
C31 C44 1.416(3) . ?
C31 C68 1.416(3) . ?
C32 C56 1.529(3) . ?
C32 C77 1.541(3) . ?
C32 H32 1.0000 . ?
C33 C51 1.388(3) . ?
C33 C41 1.388(3) . ?
C34 H34A 0.9800 . ?
C34 H34B 0.9800 . ?
C34 H34C 0.9800 . ?
C35 C36 1.415(3) . ?
C35 H35 0.9500 . ?
C36 C66 1.416(3) . ?
C37 C38 1.384(3) . ?
C37 C48 1.392(3) . ?
C37 H37 0.9500 . ?
C38 C40 1.385(3) . ?
C38 C55 1.517(3) . ?
C39 C71 1.373(4) . ?
C39 H39 0.9500 . ?
C40 C54 1.397(3) . ?
C40 H40 0.9500 . ?
C41 C42 1.396(3) . ?
C41 H41 0.9500 . ?
C42 H42 0.9500 . ?
C43 H43 0.9500 . ?
C44 C70 1.396(3) . ?
C44 C80 1.523(3) . ?
C45 C68 1.523(3) . ?
C45 C76 1.532(3) . ?
C45 C69 1.541(3) . ?
C45 H45 1.0000 . ?
C46 C64 1.393(3) . ?
C46 H46 0.9500 . ?
C47 C71 1.387(3) . ?
C47 H47 0.9500 . ?
C48 C53 1.424(3) . ?
C48 C49 1.521(3) . ?
C49 C85 1.526(3) . ?
C49 C73 1.533(3) . ?
C49 H49 1.0000 . ?
C50 H50A 0.9800 . ?
C50 H50B 0.9800 . ?
C50 H50C 0.9800 . ?
C52 C2_2 1.523(7) . ?
C52 C5_1 1.536(7) . ?
C53 C54 1.414(3) . ?
C54 C72 1.524(3) . ?
C55 C86 1.521(3) . ?
C55 C78 1.534(3) . ?
C55 H55 1.0000 . ?
C56 H56A 0.9800 . ?
C56 H56B 0.9800 . ?
C56 H56C 0.9800 . ?
C57 C68 1.389(3) . ?
C57 C63 1.391(3) . ?
C57 H57 0.9500 . ?
C58 C67 1.526(3) . ?
C58 C82 1.529(3) . ?
C58 H58 1.0000 . ?
C59 C64 1.384(3) . ?
C59 H59 0.9500 . ?
C60 C62 1.373(3) . ?
C60 H60 0.9500 . ?
C61 C84 1.531(3) . ?
C61 C83 1.536(3) . ?
C61 H61 1.0000 . ?
C62 C65 1.410(4) . ?
C62 H62 0.9500 . ?
C63 C70 1.386(4) . ?
C63 C93 1.521(4) . ?
C64 H64 0.9500 . ?
C65 C66 1.366(3) . ?
C65 H65 0.9500 . ?
C66 H66 0.9500 . ?
C67 H67A 0.9800 . ?
C67 H67B 0.9800 . ?
C67 H67C 0.9800 . ?
C69 H69A 0.9800 . ?
C69 H69B 0.9800 . ?
C69 H69C 0.9800 . ?
C70 H70 0.9500 . ?
C71 H71 0.9500 . ?
C72 C79 1.531(3) . ?
C72 C89 1.543(3) . ?
C72 H72 1.0000 . ?
C73 H73A 0.9800 . ?
C73 H73B 0.9800 . ?
C73 H73C 0.9800 . ?
C76 H76A 0.9800 . ?
C76 H76B 0.9800 . ?
C76 H76C 0.9800 . ?
C77 H77A 0.9800 . ?
C77 H77B 0.9800 . ?
C77 H77C 0.9800 . ?
C78 H78A 0.9800 . ?
C78 H78B 0.9800 . ?
C78 H78C 0.9800 . ?
C79 H79A 0.9800 . ?
C79 H79B 0.9800 . ?
C79 H79C 0.9800 . ?
C80 C90 1.534(4) . ?
C80 C87 1.542(3) . ?
C80 H80 1.0000 . ?
C82 H82A 0.9800 . ?
C82 H82B 0.9800 . ?
C82 H82C 0.9800 . ?
C83 H83A 0.9800 . ?
C83 H83B 0.9800 . ?
C83 H83C 0.9800 . ?
C84 H84A 0.9800 . ?
C84 H84B 0.9800 . ?
C84 H84C 0.9800 . ?
C85 H85A 0.9800 . ?
C85 H85B 0.9800 . ?
C85 H85C 0.9800 . ?
C86 H86A 0.9800 . ?
C86 H86B 0.9800 . ?
C86 H86C 0.9800 . ?
C87 H87A 0.9800 . ?
C87 H87B 0.9800 . ?
C87 H87C 0.9800 . ?
C89 H89A 0.9800 . ?
C89 H89B 0.9800 . ?
C89 H89C 0.9800 . ?
C90 H90A 0.9800 . ?
C90 H90B 0.9800 . ?
C90 H90C 0.9800 . ?
C93 C94 1.519(5) . ?
C93 C100 1.529(5) . ?
C93 H93 1.0000 . ?
C94 H94A 0.9800 . ?
C94 H94B 0.9800 . ?
C94 H94C 0.9800 . ?
C100 H10A 0.9800 . ?
C100 H10B 0.9800 . ?
C100 H10C 0.9800 . ?
C800 C801 1.353(12) . ?
C800 C801 1.353(12) 2_755 ?
C800 H80C 0.9900 . ?
C800 H80D 0.9900 . ?
C801 C802 1.529(13) . ?
C801 H80A 0.9900 . ?
C801 H80B 0.9900 . ?
C802 H80E 0.9800 . ?
C802 H80F 0.9800 . ?
C802 H80G 0.9800 . ?
C1_1 C2_1 1.394(5) . ?
C1_1 C6_1 1.394(5) . ?
C1_1 H1_1 0.9500 . ?
C2_1 C3_1 1.387(6) . ?
C2_1 C2_7 1.522(6) . ?
C3_1 C4_1 1.407(6) . ?
C3_1 H3_1 0.9500 . ?
C4_1 C5_1 1.409(6) . ?
C4_1 C2_3 1.516(7) . ?
C5_1 C6_1 1.413(6) . ?
C6_1 C2_5 1.518(6) . ?
C1_2 C6_2 1.405(6) . ?
C1_2 C2_2 1.410(6) . ?
C1_2 C2_6 1.520(8) . ?
C2_2 C3_2 1.410(6) . ?
C3_2 C4_2 1.399(5) . ?
C3_2 C2_4 1.518(8) . ?
C4_2 C5_2 1.387(6) . ?
C4_2 H4_2 0.9500 . ?
C5_2 C6_2 1.386(6) . ?
C5_2 C2_8 1.532(6) . ?
C6_2 H6_2 0.9500 . ?
C1_3 C2_3 1.533(6) . ?
C1_3 H1A_3 0.9800 . ?
C1_3 H1B_3 0.9800 . ?
C1_3 H1C_3 0.9800 . ?
C2_3 C3_3 1.536(8) . ?
C2_3 H2_3 1.0000 . ?
C3_3 H3A_3 0.9800 . ?
C3_3 H3B_3 0.9800 . ?
C3_3 H3C_3 0.9800 . ?
C1_4 C2_4 1.533(7) . ?
C1_4 H1A_4 0.9800 . ?
C1_4 H1B_4 0.9800 . ?
C1_4 H1C_4 0.9800 . ?
C2_4 C3_4 1.532(8) . ?
C2_4 H2_4 1.0000 . ?
C3_4 H3A_4 0.9800 . ?
C3_4 H3B_4 0.9800 . ?
C3_4 H3C_4 0.9800 . ?
C1_5 C2_5 1.535(7) . ?
C1_5 H1A_5 0.9800 . ?
C1_5 H1B_5 0.9800 . ?
C1_5 H1C_5 0.9800 . ?
C2_5 C3_5 1.530(7) . ?
C2_5 H2_5 1.0000 . ?
C3_5 H3A_5 0.9800 . ?
C3_5 H3B_5 0.9800 . ?
C3_5 H3C_5 0.9800 . ?
C1_6 C2_6 1.536(7) . ?
C1_6 H1A_6 0.9800 . ?
C1_6 H1B_6 0.9800 . ?
C1_6 H1C_6 0.9800 . ?
C2_6 C3_6 1.540(7) . ?
C2_6 H2_6 1.0000 . ?
C3_6 H3A_6 0.9800 . ?
C3_6 H3B_6 0.9800 . ?
C3_6 H3C_6 0.9800 . ?
C1_7 C2_7 1.516(5) . ?
C1_7 H1A_7 0.9800 . ?
C1_7 H1B_7 0.9800 . ?
C1_7 H1C_7 0.9800 . ?
C2_7 C3_7 1.533(7) . ?
C2_7 H2_7 1.0000 . ?
C3_7 H3A_7 0.9800 . ?
C3_7 H3B_7 0.9800 . ?
C3_7 H3C_7 0.9800 . ?
C1_8 C2_8 1.515(8) . ?
C1_8 H1A_8 0.9800 . ?
C1_8 H1B_8 0.9800 . ?
C1_8 H1C_8 0.9800 . ?
C2_8 C3_8 1.519(7) . ?
C2_8 H2_8 1.0000 . ?
C3_8 H3A_8 0.9800 . ?
C3_8 H3B_8 0.9800 . ?
C3_8 H3C_8 0.9800 . ?
C1_10 C2_10 1.480(9) . ?
C1_10 H1A_10 0.9800 . ?
C1_10 H1B_10 0.9800 . ?
C1_10 H1C_10 0.9800 . ?
C2_10 C3_10 1.495(9) . ?
C2_10 H2A_10 0.9900 . ?
C2_10 H2B_10 0.9900 . ?
C3_10 C4_10 1.471(9) . ?
C3_10 H3A_10 0.9900 . ?
C3_10 H3B_10 0.9900 . ?
C4_10 C5_10 1.503(9) . ?
C4_10 H4A_10 0.9900 . ?
C4_10 H4B_10 0.9900 . ?
C5_10 H5A_10 0.9800 . ?
C5_10 H5B_10 0.9800 . ?
C5_10 H5C_10 0.9800 . ?
C1_11 C2_11 1.479(11) . ?
C1_11 H1A_11 0.9800 . ?
C1_11 H1B_11 0.9800 . ?
C1_11 H1C_11 0.9800 . ?
C2_11 C3_11 1.495(11) . ?
C2_11 H2A_11 0.9900 . ?
C2_11 H2B_11 0.9900 . ?
C3_11 C4_11 1.485(10) . ?
C3_11 H3A_11 0.9900 . ?
C3_11 H3B_11 0.9900 . ?
C4_11 C5_11 1.509(11) . ?
C4_11 H4A_11 0.9900 . ?
C4_11 H4B_11 0.9900 . ?
C5_11 H5A_11 0.9800 . ?
C5_11 H5B_11 0.9800 . ?
C5_11 H5C_11 0.9800 . ?
C1_9 C2_9 1.442(11) . ?
C1_9 H1A_9 0.9800 . ?
C1_9 H1B_9 0.9800 . ?
C1_9 H1C_9 0.9800 . ?
C2_9 C3_9 1.485(12) . ?
C2_9 H2A_9 0.9900 . ?
C2_9 H2B_9 0.9900 . ?
C3_9 C4_9 1.416(12) . ?
C3_9 H3A_9 0.9900 . ?
C3_9 H3B_9 0.9900 . ?
C4_9 C5_9 1.429(12) . ?
C4_9 H4A_9 0.9900 . ?
C4_9 H4B_9 0.9900 . ?
C5_9 H5A_9 0.9800 . ?
C5_9 H5B_9 0.9800 . ?
C5_9 H5C_9 0.9800 . ?
C1_12 C2_12 1.47(2) . ?
C1_12 H1A_12 0.9800 . ?
C1_12 H1B_12 0.9800 . ?
C1_12 H1C_12 0.9800 . ?
C2_12 C3_12 1.491(17) . ?
C2_12 H2A_12 0.9900 . ?
C2_12 H2B_12 0.9900 . ?
C3_12 C4_12 1.465(16) . ?
C3_12 H3A_12 0.9900 . ?
C3_12 H3B_12 0.9900 . ?
C4_12 C5_12 1.57(2) . ?
C4_12 H4A_12 0.9900 . ?
C4_12 H4B_12 0.9900 . ?
C5_12 H5A_12 0.9800 . ?
C5_12 H5B_12 0.9800 . ?
C5_12 H5C_12 0.9800 . ?
